data_1551369
loop_
_publ_author_name
'Joseph M. Rogers'
'Sunbum Kwon'
'Simon J. Dawson'
'Pradeep K. Mandal'
'Hiroaki Suga'
'Ivan Huc'

_publ_section_title
;
 Ribosomal synthesis and folding of peptide-helical aromatic foldamer
 hybrids
;
_journal_name_full 'Nature Chemistry'
_journal_page_first 405
_journal_page_last 412
_journal_paper_doi 10.1038/s41557-018-0007-x
_journal_volume 10
_journal_year 2018
_chemical_formula_moiety '0.8(Br), C73.5 H82 N18.5 O18 S, C70.75 H78 N17.75 O18 S, 33.5(O)'
_chemical_formula_sum 'C144.25 H160 Br0.8 N36.25 O69.5 S2'
_chemical_formula_weight 3641.62
_space_group_crystal_system triclinic
_space_group_IT_number 2
_space_group_name_Hall '-P 1'
_space_group_name_H-M_alt 'P -1'
_atom_sites_solution_hydrogens geom
_cell_angle_alpha 106.247(2)
_cell_angle_beta 106.538(2)
_cell_angle_gamma 101.356(2)
_cell_formula_units_Z 2
_cell_length_a 19.8457(4)
_cell_length_b 23.3538(6)
_cell_length_c 27.1601(5)
_cell_measurement_reflns_used 38283
_cell_measurement_temperature 100(2)
_cell_measurement_theta_max 60.5800
_cell_measurement_theta_min 1.8210
_cell_volume 11049.9(5)
_computing_cell_refinement 'CrysAlisPro 1.171.38.43 (Rigaku OD, 2015)'
_computing_data_collection 'CrysAlisPro 1.171.38.43 (Rigaku OD, 2015)'
_computing_data_reduction 'CrysAlisPro 1.171.38.43 (Rigaku OD, 2015)'
_computing_molecular_graphics 'Olex2 (Dolomanov et al., 2009)'
_computing_publication_material 'Olex2 (Dolomanov et al., 2009)'
_computing_structure_refinement 'ShelXL (Sheldrick, 2015)'
_computing_structure_solution 'SHELXT 2014/5 (Sheldrick, 2014)'
_diffrn_ambient_temperature 100(2)
_diffrn_measured_fraction_theta_full 0.962
_diffrn_measured_fraction_theta_max 0.962
_diffrn_measurement_device_type 'Rigaku PILATUS 200K'
_diffrn_measurement_method \w-scans
_diffrn_radiation_type CuK\a
_diffrn_radiation_wavelength 1.54184
_diffrn_reflns_av_R_equivalents 0.0396
_diffrn_reflns_av_unetI/netI 0.0311
_diffrn_reflns_Laue_measured_fraction_full 0.962
_diffrn_reflns_Laue_measured_fraction_max 0.962
_diffrn_reflns_limit_h_max 22
_diffrn_reflns_limit_h_min -22
_diffrn_reflns_limit_k_max 26
_diffrn_reflns_limit_k_min -26
_diffrn_reflns_limit_l_max 26
_diffrn_reflns_limit_l_min -30
_diffrn_reflns_number 126472
_diffrn_reflns_point_group_measured_fraction_full 0.962
_diffrn_reflns_point_group_measured_fraction_max 0.962
_diffrn_reflns_theta_full 61.694
_diffrn_reflns_theta_max 61.694
_diffrn_reflns_theta_min 1.817
_diffrn_source 'Rigaku FRX'
_exptl_absorpt_coefficient_mu 1.083
_exptl_absorpt_correction_T_max 1.00000
_exptl_absorpt_correction_T_min 0.70412
_exptl_absorpt_correction_type multi-scan
_exptl_absorpt_process_details
;
CrysAlisPro 1.171.38.43 (Rigaku Oxford Diffraction, 2015)
Empirical absorption correction using spherical harmonics,
 implemented in SCALE3 ABSPACK scaling algorithm.
;
_exptl_crystal_colour none
_exptl_crystal_density_diffrn 1.094
_exptl_crystal_description prism
_exptl_crystal_F_000 3790
_exptl_crystal_size_max 0.10
_exptl_crystal_size_mid 0.04
_exptl_crystal_size_min 0.02
_refine_diff_density_max 1.007
_refine_diff_density_min -0.591
_refine_diff_density_rms 0.122
_refine_ls_extinction_coef 0.00080(14)
_refine_ls_extinction_expression Fc^*^=kFc[1+0.001xFc^2^\l^3^/sin(2\q)]^-1/4^
_refine_ls_extinction_method 'SHELXL-2016/4 (Sheldrick 2016)'
_refine_ls_goodness_of_fit_ref 1.689
_refine_ls_hydrogen_treatment constr
_refine_ls_matrix_type full
_refine_ls_number_parameters 2401
_refine_ls_number_reflns 33165
_refine_ls_number_restraints 313
_refine_ls_restrained_S_all 1.694
_refine_ls_R_factor_all 0.1592
_refine_ls_R_factor_gt 0.1355
_refine_ls_shift/su_max 0.001
_refine_ls_shift/su_mean 0.000
_refine_ls_structure_factor_coef Fsqd
_refine_ls_weighting_details 'w=1/[\s^2^(Fo^2^)+(0.2000P)^2^] where P=(Fo^2^+2Fc^2^)/3'
_refine_ls_weighting_scheme calc
_refine_ls_wR_factor_gt 0.3964
_refine_ls_wR_factor_ref 0.4202
_reflns_Friedel_coverage 0.000
_reflns_Friedel_fraction_full .
_reflns_Friedel_fraction_max .
_reflns_number_gt 23492
_reflns_number_total 33165
_reflns_threshold_expression 'I > 2\s(I)'
_cod_data_source_file 41557_2018_7_MOESM3_ESM.cif
_cod_data_source_block macrocycle_peptide_foldamer
_cod_original_cell_volume 11049.9(4)
_cod_original_formula_sum 'C144.25 H160 Br0.80 N36.25 O69.50 S2'
_cod_database_code 1551369
_shelx_space_group_comment
;
The symmetry employed for this shelxl refinement is uniquely defined
by the following loop, which should always be used as a source of
symmetry information in preference to the above space-group names.
They are only intended as comments.
;
_olex2_refinement_description
;
1. Fixed Uiso
 At 1.2 times of:
  All C(H) groups, All C(H,H) groups, All C(H,H,H,H) groups, All N(H) groups,
  All N(H,H) groups
 At 1.5 times of:
  All O(H) groups
2. Restrained distances
 N41-C5AA
 1.45 with sigma of 0.02
 C05N-C03V
 1.54 with sigma of 0.02
 C2AA-C05N
 1.54 with sigma of 0.02
 C2AA-C1AA
 1.54 with sigma of 0.02
 C31-C06O
 1.54 with sigma of 0.02
 C06B-C05U
 1.54 with sigma of 0.02
 N05T-C05U
 1.36 with sigma of 0.02
 N05T-C31
 1.36 with sigma of 0.02
 O02K-C045
 1.21 with sigma of 0.02
 O00S-C02Q
 1.21 with sigma of 0.02
 O01N-C04B
 1.21 with sigma of 0.02
 O04T-C05U
 1.21 with sigma of 0.02
 C04A-C03V
 1.54 with sigma of 0.02
 C06A-C05J
 1.54 with sigma of 0.02
 C4-C06A
 1.54 with sigma of 0.02
 C05X-C05C
 1.54 with sigma of 0.02
 C06L-C05X
 1.54 with sigma of 0.02
 C49-C0AA
 1.54 with sigma of 0.02
 C49-C4
 1.54 with sigma of 0.02
 C4AA-C06L
 1.54 with sigma of 0.02
 C060-C04B
 1.54 with sigma of 0.02
 C045-C044
 1.54 with sigma of 0.02
 C05C-C044
 1.54 with sigma of 0.02
 O068-C06O
 1.21 with sigma of 0.02
 C2BA-C0BA
 1.54 with sigma of 0.02
 N2-C0BA
 1.43 with sigma of 0.02
 O05A-C05P
 1.43 with sigma of 0.02
 O03C-C05P
 1.21 with sigma of 0.02
 C064-C05D
 1.54 with sigma of 0.02
 C1-C05D
 1.54 with sigma of 0.02
 C03I-C035
 1.54 with sigma of 0.02
 C03B-C035
 1.54 with sigma of 0.02
 C05W-C05H
 1.54 with sigma of 0.02
 C7-C05W
 1.54 with sigma of 0.02
 N4AA-C0AA
 1.47 with sigma of 0.02
 N1-C3
 1.47 with sigma of 0.02
 N069-C06E
 1.47 with sigma of 0.02
 N12-C4AA
 1.47 with sigma of 0.02
 N01L-C03L
 1.47 with sigma of 0.02
 N1BA-C2BA
 1.47 with sigma of 0.02
 N06K-C06O
 1.47 with sigma of 0.02
 O6AA-C1
 1.21 with sigma of 0.02
 C7-C54
 1.54 with sigma of 0.02
 C5AA-C54
 1.54 with sigma of 0.02
 O9AA-C2BA
 1.21 with sigma of 0.02
3. Rigid bond restraints
 C03K, C04F, C04M, C04Y, C04Z, C05I
 with sigma for 1-2 distances of 0.01 and sigma for 1-3 distances of 0.01
 C05C, C05X, C06L, C044
 with sigma for 1-2 distances of 0.01 and sigma for 1-3 distances of 0.01
 C1AA, C2AA, C3, C03V, C05N
 with sigma for 1-2 distances of 0.01 and sigma for 1-3 distances of 0.01
 C0AA, C4, C05J, C06A, C49
 with sigma for 1-2 distances of 0.01 and sigma for 1-3 distances of 0.01
 C04L, C05H, C05W
 with sigma for 1-2 distances of 0.01 and sigma for 1-3 distances of 0.01
 C05H, C05W, C7, C5AA, C54
 with sigma for 1-2 distances of 0.01 and sigma for 1-3 distances of 0.01
4. Uiso/Uaniso restraints and constraints
N04E \\sim C05J \\sim C06B \\sim C50 \\sim C051: within 1.7A with sigma of 0.04
and sigma for terminal atoms of 0.08
O068 \\sim N05T \\sim N06K \\sim C05U \\sim C06B \\sim C06O \\sim C31: within
1.7A with sigma of 0.04 and sigma for terminal atoms of 0.08
C0AA \\sim C4 \\sim C05J \\sim C06A \\sim C49: within 1.7A with sigma of 0.04
and sigma for terminal atoms of 0.08
N1 \\sim C1AA \\sim C2AA \\sim C3 \\sim C03V \\sim C05N: within 1.7A with sigma
of 0.04 and sigma for terminal atoms of 0.08
C05H \\sim C05W \\sim C7 \\sim C5AA \\sim C54: within 1.7A with sigma of 0.04
and sigma for terminal atoms of 0.08
O2 \\sim O8AA: within 1.7A with sigma of 0.04 and sigma for terminal atoms of
0.08
O05V \\sim O041 \\sim C063: within 1.7A with sigma of 0.04 and sigma for
terminal atoms of 0.08
Uanis(C05J) \\sim Ueq, Uanis(C06A) \\sim Ueq, Uanis(C4) \\sim Ueq, Uanis(C49)
\\sim Ueq, Uanis(C0AA) \\sim Ueq: with sigma of 0.1 and sigma for terminal
atoms of 0.2
Uanis(O6) \\sim Ueq, Uanis(O25W) \\sim Ueq: with sigma of 0.1 and sigma for
terminal atoms of 0.2
Uanis(O3AA) \\sim Ueq, Uanis(O0BA) \\sim Ueq: with sigma of 0.1 and sigma for
terminal atoms of 0.2
Uanis(O05A) \\sim Ueq, Uanis(O03C) \\sim Ueq, Uanis(C05P) \\sim Ueq: with sigma
of 0.1 and sigma for terminal atoms of 0.2
5. Others
 Fixed Sof: Br00(0.8) S1(0.5) S2(0.5) C4AA(0.5) H4AA(0.5) H4AB(0.5) H04E(0.5)
 H05E(0.5) H05H(0.5) H05I(0.5) H06E(0.5) H06F(0.5) H06G(0.5) H06H(0.5)
 H06I(0.5) H06J(0.5) H06K(0.5) H06L(0.5) H06M(0.5) H06N(0.5) S1Q(0.5) S3(0.5)
 N4AA(0.25) H4AC(0.25) H4AD(0.25) C0AA(0.25) H0AA(0.25) H0AB(0.25) C4(0.5)
 H4A(0.5) H4B(0.5) H42A(0.5) H42B(0.5) H42C(0.5) H42D(0.5) C49(0.5) H49A(0.5)
 H49B(0.5) H50A(0.5) H50B(0.5) H50C(0.5) H50D(0.5) O0AA(0.75) O1(0.75) O3(0.5)
 O4(0.5) O6(0.5) O16W(0.5) O20W(0.25) O23W(0.25) O25W(0.5) O30W(0.5) O31W(0.5)
 O36W(0.5) O7(0.25) O5AA(0.25) O2BA(0.5) C7(0.5) H7A(0.5) H7B(0.5) O4AA(0.5)
 C5AA(0.5) H5AA(0.5) H5AB(0.5) C54(0.5) H54A(0.5) H54B(0.5) O3AA(0.5) N12(0.5)
 H12A(0.5) H12B(0.5) O8AA(0.5) O0BA(0.5) O1BA(0.5) N41(0.5) H41A(0.5) H41B(0.5)
6.a Ternary CH refined with riding coordinates:
 C03A(H03A), C05D(H05D), C024(H024), C034(H034), C044(H044), C03V(H03V),
 C05H(H05L), C05J(H05N), C06B(H06S), C035(H035)
6.b Secondary CH2 refined with riding coordinates:
 C01P(H01C,H01D), C02F(H02A,H02B), C02H(H02C,H02D), C02T(H02E,H02F), C03L(H03B,
 H03C), C03R(H03D,H03F), C4AA(H4AA,H4AB), C04C(H04A,H04B), C04R(H04C,H04D),
 C04X(H04E,H04F), C05C(H05B,H05C), C05X(H05E,H05F), C05Y(H05H,H05I), C06E(H06C,
 H06D), C06L(H06E,H06F), C032(H03G,H03H), C049(H04G,H04J), C057(H05J,H05K),
 C060(H06G,H06H), C060(H06I,H06J), C064(H06K,H06L), C064(H06M,H06N), C0AA(H0AA,
 H0AB), C1AA(H1AA,H1AB), C2AA(H2AA,H2AB), C02U(H02H,H02J), C3(H3A,H3B),
 C03I(H03I,H03K), C4(H4A,H4B), C04K(H04N,H04O), C04N(H04Q,H04R), C04V(H04W,
 H04X), C05N(H05P,H05Q), C05W(H05S,H05U), C06A(H06Q,H06R), C31(H31A,H31B),
 C42(H42A,H42B), C42(H42C,H42D), C043(H04,H), C49(H49A,H49B), C50(H50A,H50B),
 C50(H50C,H50D), C0BA(H0BA,H0BB), C7(H7A,H7B), C5AA(H5AA,H5AB), C54(H54A,H54B)
6.c Aromatic/amide H refined with riding coordinates:
 N00H(H00H), N00J(H00J), N00U(H00U), N00W(H00W), N00Y(H00Y), N00Z(H00Z),
 N01K(H01K), N01R(H01R), N01Z(H01Z), N00L(H00L), C01X(H01X), C02I(H02I),
 C02Z(H02Z), C03E(H03E), C03J(H03J), C03T(H03T), C03Z(H03Z), C04H(H04H),
 C04I(H04I), C04S(H04S), C05G(H05G), C05O(H05O), C05R(H05R), C027(H027),
 C033(H033), C037(H037), C038(H038), C054(H054), C056(H056), N00I(H00I),
 N00X(H00X), N01V(H01V), N02B(H02G), N03Q(H03Q), N03X(H03X), N04E(H04K),
 N05T(H05T), N010(H010), N012(H012), N014(H014), C02Y(H02Y), C03N(H03N),
 C03P(H03P), C03S(H03S), C03U(H03U), C03Y(H03Y), C04F(H04L), C04J(H04M),
 C04M(H04P), C04O(H04T), C04P(H04U), C04Q(H04V), C04Y(H04Y), C04Z(H04Z),
 C05I(H05M), C022(H022), C031(H031), C050(H050), C052(H052), N2(H2)
6.d Tetrahedral OH refined with riding coordinates:
 O01U(H01U), O05A(H05A), O05V(H05V), O047(H047)
6.e X=CH2 refined with riding coordinates:
 N01L(H01A,H01B), N069(H06A,H06B), N1(H1A,H1B), N4AA(H4AC,H4AD), N06K(H06O,
 H06P), N1BA(H1BA,H1BB), N12(H12A,H12B), N41(H41A,H41B)
;

loop_
_space_group_symop_operation_xyz
'x, y, z'
'-x, -y, -z'

loop_
_atom_site_label
_atom_site_type_symbol
_atom_site_fract_x
_atom_site_fract_y
_atom_site_fract_z
_atom_site_U_iso_or_equiv
_atom_site_adp_type
_atom_site_occupancy
_atom_site_site_symmetry_order
_atom_site_calc_flag
_atom_site_refinement_flags_posn
_atom_site_refinement_flags_adp
_atom_site_refinement_flags_occupancy
_atom_site_disorder_assembly
_atom_site_disorder_group
Br00 Br -0.50631(5) -1.68004(5) -1.85687(3) 0.0911(3) Uani 0.8 1 d . . P . .
S1 S -0.03988(17) -0.88830(14) -0.95049(14) 0.0750(8) Uani 0.5 1 d . . P A -1
S2 S -0.0108(3) -0.8013(2) -0.92302(17) 0.1052(11) Uani 0.5 1 d . . P A 1
O00D O 0.43699(19) -0.6342(2) -1.04790(17) 0.0794(11) Uani 1 1 d . . . . .
O00G O 0.28805(19) -0.71567(19) -1.04975(16) 0.0738(10) Uani 1 1 d . . . . .
O00S O 0.2433(2) -0.7895(2) -0.97502(19) 0.0869(12) Uani 1 1 d D . . . .
O01H O -0.2001(3) -0.3555(3) -1.2440(2) 0.1048(15) Uani 1 1 d . . . . .
O01N O 0.0145(3) -0.8205(3) -1.0255(3) 0.1179(19) Uani 1 1 d D . . . .
O01U O -0.1046(3) -0.2711(4) -1.2067(2) 0.1187(19) Uani 1 1 d . . . . .
H01U H -0.102592 -0.263627 -1.234107 0.178 Uiso 1 1 calc R . . . .
O02K O 0.1978(3) -0.9209(3) -0.9637(3) 0.150(3) Uani 1 1 d D . . . .
O003 O 0.23705(17) -0.52822(17) -0.99563(14) 0.0655(9) Uani 1 1 d . . . . .
O03C O 0.2191(3) -0.2090(3) -0.9722(4) 0.157(3) Uani 1 1 d D U . . .
O004 O 0.1578(2) -0.3978(2) -1.11647(16) 0.0707(10) Uani 1 1 d . . . . .
O005 O 0.2186(2) -0.5912(2) -1.14350(17) 0.0737(10) Uani 1 1 d . . . . .
O05A O 0.3295(4) -0.2081(3) -0.9246(6) 0.269(8) Uani 1 1 d D U . . .
H05A H 0.353729 -0.232617 -0.927761 0.404 Uiso 1 1 calc R . . . .
O007 O -0.1127(2) -0.4273(3) -1.22410(16) 0.0836(13) Uani 1 1 d . . . . .
O008 O -0.20997(19) -0.58171(19) -1.15057(15) 0.0746(10) Uani 1 1 d . . . . .
O009 O 0.1606(2) -0.32781(18) -0.98988(19) 0.0812(11) Uani 1 1 d . . . . .
O017 O -0.1132(2) -0.7664(3) -1.26215(18) 0.1030(15) Uani 1 1 d . . . . .
N00E N 0.0548(2) -0.51963(19) -1.04757(15) 0.0545(9) Uani 1 1 d . . . . .
N00H N -0.0899(2) -0.5657(2) -1.10025(16) 0.0570(10) Uani 1 1 d . . . . .
H00H H -0.059496 -0.585622 -1.090493 0.068 Uiso 1 1 calc R . . . .
N00J N 0.1279(2) -0.6023(2) -1.04970(17) 0.0612(10) Uani 1 1 d . . . . .
H00J H 0.081094 -0.609392 -1.064088 0.073 Uiso 1 1 calc R . . . .
N00P N 0.0507(2) -0.6953(2) -1.14434(18) 0.0665(11) Uani 1 1 d . . . . .
N00T N 0.0133(2) -0.5427(3) -1.18380(17) 0.0651(12) Uani 1 1 d . . . . .
N00U N 0.3321(2) -0.5307(2) -1.0812(2) 0.0688(12) Uani 1 1 d . . . . .
H00U H 0.355591 -0.496118 -1.053855 0.083 Uiso 1 1 calc R . . . .
N00W N -0.0462(2) -0.6638(3) -1.21256(18) 0.0712(12) Uani 1 1 d . . . . .
H00W H -0.005069 -0.640737 -1.186623 0.085 Uiso 1 1 calc R . . . .
N00Y N 0.3699(2) -0.7352(2) -0.98590(18) 0.0650(11) Uani 1 1 d . . . . .
H00Y H 0.408821 -0.720410 -0.956601 0.078 Uiso 1 1 calc R . . . .
N00Z N 0.3652(2) -0.5913(2) -1.00743(18) 0.0636(11) Uani 1 1 d . . . . .
H00Z H 0.341898 -0.563952 -1.003566 0.076 Uiso 1 1 calc R . . . .
N01F N -0.1151(2) -0.6863(2) -1.1143(2) 0.0711(12) Uani 1 1 d . . . . .
N01K N -0.0843(3) -0.7867(2) -1.0475(3) 0.0862(15) Uani 1 1 d . . . . .
H01K H -0.124296 -0.783471 -1.042197 0.103 Uiso 1 1 calc R . . . .
N01L N 0.3258(3) -0.4375(3) -0.7753(2) 0.0961(17) Uani 1 1 d D . . . .
H01A H 0.283816 -0.462384 -0.781142 0.115 Uiso 1 1 calc R . . . .
H01B H 0.342553 -0.401346 -0.749551 0.115 Uiso 1 1 calc R . . . .
C01P C 0.2389(2) -0.4812(3) -1.1037(2) 0.0657(14) Uani 1 1 d . . . . .
H01C H 0.254125 -0.457738 -1.064706 0.079 Uiso 1 1 calc R . . . .
H01D H 0.262413 -0.455115 -1.119973 0.079 Uiso 1 1 calc R . . . .
N01R N 0.1011(3) -0.8825(2) -0.9708(2) 0.0869(15) Uani 1 1 d . . . . .
H01R H 0.067906 -0.871470 -0.990878 0.104 Uiso 1 1 calc R . . . .
N01Z N 0.2170(3) -0.8756(3) -1.0468(3) 0.0930(16) Uani 1 1 d . . . . .
H01Z H 0.231000 -0.895397 -1.072001 0.112 Uiso 1 1 calc R . . . .
N069 N 0.6419(6) -0.8571(5) -0.9270(4) 0.177(4) Uani 1 1 d D . . . .
H06A H 0.631752 -0.865505 -0.900598 0.212 Uiso 1 1 calc R . . . .
H06B H 0.684168 -0.856794 -0.929634 0.212 Uiso 1 1 calc R . . . .
N00L N 0.1590(2) -0.4981(2) -1.12948(18) 0.0644(11) Uani 1 1 d . . . . .
H00L H 0.133038 -0.536665 -1.141808 0.077 Uiso 1 1 calc R . . . .
C01C C -0.0609(3) -0.5018(3) -1.08175(18) 0.0573(12) Uani 1 1 d . . . . .
C01D C 0.1687(2) -0.5446(3) -1.0207(2) 0.0555(12) Uani 1 1 d . . . . .
C01G C 0.1279(2) -0.4961(3) -1.02137(19) 0.0558(12) Uani 1 1 d . . . . .
C01I C 0.0173(3) -0.4771(2) -1.0528(2) 0.0570(12) Uani 1 1 d . . . . .
C01J C 0.1256(3) -0.4543(4) -1.1342(2) 0.0688(16) Uani 1 1 d . . . . .
C01M C 0.0430(3) -0.4816(3) -1.1672(2) 0.0656(15) Uani 1 1 d . . . . .
C01T C 0.0517(3) -0.4106(3) -1.0319(2) 0.0600(12) Uani 1 1 d . . . . .
C01X C 0.1665(3) -0.4332(3) -0.9992(2) 0.0641(13) Uani 1 1 d . . . . .
H01X H 0.217155 -0.420093 -0.980395 0.077 Uiso 1 1 calc R . . . .
C01Y C -0.1591(3) -0.6010(3) -1.1313(2) 0.0641(13) Uani 1 1 d . . . . .
C02C C 0.3939(3) -0.6015(3) -1.0465(2) 0.0714(15) Uani 1 1 d . . . . .
C02D C -0.0922(3) -0.6316(3) -1.2353(2) 0.0725(16) Uani 1 1 d . . . . .
C02E C 0.1295(3) -0.3903(2) -1.0052(2) 0.0627(13) Uani 1 1 d . . . . .
C02F C 0.3368(3) -0.6091(3) -0.9297(2) 0.0653(13) Uani 1 1 d . . . . .
H02A H 0.335617 -0.638439 -0.910566 0.078 Uiso 1 1 calc R . . . .
H02B H 0.286307 -0.612349 -0.949510 0.078 Uiso 1 1 calc R . . . .
C02G C -0.0689(3) -0.4626(4) -1.2104(2) 0.0732(17) Uani 1 1 d . . . . .
C02H C 0.1567(3) -0.6549(3) -1.0590(2) 0.0638(13) Uani 1 1 d . . . . .
H02C H 0.164307 -0.668366 -1.027676 0.077 Uiso 1 1 calc R . . . .
H02D H 0.203842 -0.642618 -1.063083 0.077 Uiso 1 1 calc R . . . .
C02I C -0.0670(3) -0.3962(3) -1.0679(2) 0.0666(14) Uani 1 1 d . . . . .
H02I H -0.095385 -0.369452 -1.072472 0.080 Uiso 1 1 calc R . . . .
C02J C -0.0592(3) -0.5658(3) -1.2162(2) 0.0674(15) Uani 1 1 d . . . . .
C02Q C 0.2619(4) -0.8219(3) -1.0096(3) 0.0759(15) Uani 1 1 d D . . . .
C02S C -0.1712(3) -0.6697(3) -1.1424(3) 0.0761(15) Uani 1 1 d . . . . .
C02T C 0.3754(3) -0.5423(3) -0.8870(2) 0.0673(14) Uani 1 1 d . . . . .
H02E H 0.423103 -0.540725 -0.863138 0.081 Uiso 1 1 calc R . . . .
H02F H 0.383606 -0.513532 -0.905922 0.081 Uiso 1 1 calc R . . . .
C02V C -0.1027(3) -0.5280(4) -1.2324(2) 0.0716(16) Uani 1 1 d . . . . .
C02W C 0.0019(3) -0.7421(3) -1.1898(2) 0.0751(15) Uani 1 1 d . . . . .
C02Z C 0.0050(3) -0.4390(3) -1.1783(2) 0.0727(16) Uani 1 1 d . . . . .
H02Z H 0.029026 -0.396305 -1.164450 0.087 Uiso 1 1 calc R . . . .
C03A C 0.3373(3) -0.8029(3) -1.0126(3) 0.0751(15) Uani 1 1 d . . . . .
H03A H 0.333115 -0.815407 -1.051191 0.090 Uiso 1 1 calc R . . . .
C03E C 0.1109(3) -0.7687(3) -1.1222(3) 0.0766(16) Uani 1 1 d . . . . .
H03E H 0.149190 -0.776174 -1.098287 0.092 Uiso 1 1 calc R . . . .
C03G C -0.0584(3) -0.7260(4) -1.2262(3) 0.0837(18) Uani 1 1 d . . . . .
C03J C 0.0612(4) -0.8166(3) -1.1697(3) 0.0901(19) Uani 1 1 d . . . . .
H03J H 0.065070 -0.856955 -1.177917 0.108 Uiso 1 1 calc R . . . .
C03L C 0.3698(3) -0.4572(3) -0.8101(3) 0.0869(18) Uani 1 1 d D . . . .
H03B H 0.378306 -0.427692 -0.828283 0.104 Uiso 1 1 calc R . . . .
H03C H 0.417401 -0.456417 -0.786635 0.104 Uiso 1 1 calc R . . . .
C03R C -0.0778(4) -0.3610(4) -1.2017(3) 0.091(2) Uani 1 1 d . . . . .
H03D H -0.037519 -0.350975 -1.214408 0.110 Uiso 1 1 calc R . . . .
H03F H -0.057677 -0.346929 -1.161874 0.110 Uiso 1 1 calc R . . . .
C03T C -0.1758(3) -0.5566(5) -1.2694(2) 0.0828(19) Uani 1 1 d . . . . .
H03T H -0.204603 -0.532253 -1.280533 0.099 Uiso 1 1 calc R . . . .
C03W C -0.1248(3) -0.7454(3) -1.1187(3) 0.0853(18) Uani 1 1 d . . . . .
C03Z C 0.0055(4) -0.8032(4) -1.2046(3) 0.0909(19) Uani 1 1 d . . . . .
H03Z H -0.028459 -0.834150 -1.236929 0.109 Uiso 1 1 calc R . . . .
C4AA C 0.0248(12) -1.079(2) -1.2449(8) 0.27(2) Uani 0.5 1 d D . P . .
H4AA H 0.043519 -1.041001 -1.250749 0.320 Uiso 0.5 1 calc R . P . .
H4AB H 0.058369 -1.102767 -1.251839 0.320 Uiso 0.5 1 calc R . P . .
C04B C -0.0424(4) -0.8130(4) -1.0200(4) 0.102(2) Uani 1 1 d D . . . .
C04C C 0.4346(3) -0.5528(4) -1.1100(3) 0.0843(18) Uani 1 1 d . . . . .
H04A H 0.467226 -0.513321 -1.082001 0.101 Uiso 1 1 calc R . . . .
H04B H 0.462712 -0.582351 -1.114020 0.101 Uiso 1 1 calc R . . . .
C04H C 0.3999(3) -0.4846(4) -1.1638(3) 0.098(2) Uani 1 1 d . . . . .
H04H H 0.419989 -0.451010 -1.130568 0.117 Uiso 1 1 calc R . . . .
C04I C 0.3678(4) -0.4753(5) -1.2117(4) 0.113(3) Uani 1 1 d . . . . .
H04I H 0.366768 -0.435295 -1.210621 0.136 Uiso 1 1 calc R . . . .
C04R C 0.2384(4) -0.3049(3) -0.9661(4) 0.106(2) Uani 1 1 d . . . . .
H04C H 0.259757 -0.326539 -0.990760 0.127 Uiso 1 1 calc R . . . .
H04D H 0.255468 -0.311864 -0.931756 0.127 Uiso 1 1 calc R . . . .
C04S C -0.2399(3) -0.7137(4) -1.1776(3) 0.096(2) Uani 1 1 d . . . . .
H04S H -0.277511 -0.701072 -1.196840 0.115 Uiso 1 1 calc R . . . .
C04X C 0.3863(4) -0.8356(3) -0.9830(4) 0.100(2) Uani 1 1 d . . . . .
H04E H 0.361088 -0.880156 -0.997100 0.120 Uiso 0.5 1 calc R . P . .
H04F H 0.394965 -0.819611 -0.944003 0.120 Uiso 1 1 calc R . . . .
C05C C 0.1101(5) -0.9708(4) -1.0841(4) 0.121(3) Uani 1 1 d D U . . .
H05B H 0.066917 -0.988829 -1.077247 0.146 Uiso 1 1 calc R . . . .
H05C H 0.145402 -0.993186 -1.075090 0.146 Uiso 1 1 calc R . . . .
C05D C 0.1022(5) -0.8802(4) -0.9173(3) 0.127(4) Uani 1 1 d D . . . .
H05D H 0.149119 -0.851015 -0.889675 0.153 Uiso 1 1 calc R . . . .
C05G C -0.2504(4) -0.7746(4) -1.1831(4) 0.121(3) Uani 1 1 d . . . . .
H05G H -0.296006 -0.803886 -1.205089 0.145 Uiso 1 1 calc R . . . .
C05O C 0.3363(5) -0.5258(6) -1.2626(4) 0.118(3) Uani 1 1 d . . . . .
H05O H 0.312190 -0.520622 -1.295112 0.142 Uiso 1 1 calc R . . . .
C05P C 0.2613(5) -0.2366(4) -0.9561(5) 0.147(4) Uani 1 1 d D U . . .
C05R C 0.3430(6) -0.5812(6) -1.2618(4) 0.135(3) Uani 1 1 d . . . . .
H05R H 0.325924 -0.614417 -1.295119 0.162 Uiso 1 1 calc R . . . .
C05X C 0.0879(6) -0.9805(5) -1.1453(4) 0.150(4) Uani 1 1 d D U . . .
H05E H 0.129354 -0.958473 -1.151901 0.180 Uiso 0.5 1 calc R . P . .
H05F H 0.047809 -0.963200 -1.155905 0.180 Uiso 1 1 calc R . . . .
C05Y C 0.5179(5) -0.8480(5) -0.9497(5) 0.147(4) Uani 1 1 d . . . . .
H05H H 0.531300 -0.821232 -0.911791 0.176 Uiso 0.5 1 calc R . P B 1
H05I H 0.495053 -0.890715 -0.953931 0.176 Uiso 0.5 1 calc R . P B 1
C06E C 0.5877(5) -0.8433(6) -0.9672(5) 0.144(4) Uani 1 1 d D . . . .
H06C H 0.575000 -0.873237 -1.003847 0.172 Uiso 1 1 calc R . . . .
H06D H 0.606972 -0.801646 -0.966965 0.172 Uiso 1 1 calc R . . . .
C06L C 0.0631(8) -1.0519(5) -1.1811(6) 0.175(5) Uani 1 1 d D U . . .
H06E H 0.106876 -1.065484 -1.172786 0.210 Uiso 0.5 1 calc R . P C -1
H06F H 0.030352 -1.073090 -1.166837 0.210 Uiso 0.5 1 calc R . P C -1
C020 C 0.2618(3) -0.5399(3) -1.1120(2) 0.0642(13) Uani 1 1 d . . . . .
C021 C 0.3414(3) -0.6965(3) -1.0055(2) 0.0623(13) Uani 1 1 d . . . . .
C023 C 0.1025(3) -0.7089(3) -1.1111(2) 0.0617(12) Uani 1 1 d . . . . .
C024 C 0.3741(3) -0.6275(3) -0.9709(2) 0.0617(12) Uani 1 1 d . . . . .
H024 H 0.426760 -0.618764 -0.950849 0.074 Uiso 1 1 calc R . . . .
C027 C -0.1012(3) -0.4597(3) -1.0885(2) 0.0642(14) Uani 1 1 d . . . . .
H027 H -0.151937 -0.475002 -1.107177 0.077 Uiso 1 1 calc R . . . .
C032 C 0.3312(3) -0.5216(3) -0.8525(2) 0.0730(15) Uani 1 1 d . . . . .
H03G H 0.283951 -0.522156 -0.876224 0.088 Uiso 1 1 calc R . . . .
H03H H 0.321923 -0.550944 -0.834239 0.088 Uiso 1 1 calc R . . . .
C033 C 0.0085(3) -0.3711(3) -1.0405(2) 0.0691(14) Uani 1 1 d . . . . .
H033 H 0.030420 -0.328123 -1.027784 0.083 Uiso 1 1 calc R . . . .
C034 C 0.3694(3) -0.5780(3) -1.0933(2) 0.0697(14) Uani 1 1 d . . . . .
H034 H 0.333809 -0.613816 -1.125115 0.084 Uiso 1 1 calc R . . . .
C037 C -0.1642(3) -0.6584(4) -1.2711(2) 0.0816(17) Uani 1 1 d . . . . .
H037 H -0.186493 -0.701362 -1.283573 0.098 Uiso 1 1 calc R . . . .
C038 C -0.2036(3) -0.6181(5) -1.2883(3) 0.089(2) Uani 1 1 d . . . . .
H038 H -0.251262 -0.636086 -1.314178 0.107 Uiso 1 1 calc R . . . .
C040 C -0.1335(5) -0.3276(5) -1.2196(3) 0.099(2) Uani 1 1 d . . . . .
C042 C 0.4025(3) -0.5440(4) -1.1646(4) 0.091(2) Uani 1 1 d . . . . .
C044 C 0.1434(3) -0.9032(3) -1.0469(3) 0.0884(18) Uani 1 1 d D U . . .
H044 H 0.110577 -0.879093 -1.057970 0.106 Uiso 1 1 calc R . . . .
C045 C 0.1511(4) -0.9018(4) -0.9897(4) 0.103(2) Uani 1 1 d D . . . .
C049 C -0.0634(3) -0.7629(3) -1.0872(3) 0.0875(18) Uani 1 1 d . . . . .
H04G H -0.051721 -0.794735 -1.112109 0.105 Uiso 1 1 calc R . . . .
H04J H -0.019945 -0.726672 -1.067970 0.105 Uiso 1 1 calc R . . . .
C054 C -0.1931(4) -0.7933(4) -1.1559(4) 0.125(3) Uani 1 1 d . . . . .
H054 H -0.198370 -0.835316 -1.161407 0.150 Uiso 1 1 calc R . . . .
C056 C 0.3742(5) -0.5924(6) -1.2136(4) 0.120(3) Uani 1 1 d . . . . .
H056 H 0.375586 -0.632435 -1.215110 0.144 Uiso 1 1 calc R . . . .
C057 C 0.4628(4) -0.8246(4) -0.9916(5) 0.121(3) Uani 1 1 d . . . . .
H05J H 0.484153 -0.780615 -0.984189 0.146 Uiso 1 1 calc R . . . .
H05K H 0.455621 -0.847975 -1.029361 0.146 Uiso 1 1 calc R . . . .
C060 C -0.0704(6) -0.8309(5) -0.9778(6) 0.146(4) Uani 1 1 d D . . . .
H06G H -0.123768 -0.846111 -0.994130 0.175 Uiso 0.5 1 calc R . P A -1
H06H H -0.057771 -0.792721 -0.946690 0.175 Uiso 0.5 1 calc R . P A -1
H06I H -0.113005 -0.816799 -0.976860 0.175 Uiso 0.5 1 calc R . P A 1
H06J H -0.085048 -0.875984 -0.987869 0.175 Uiso 0.5 1 calc R . P A 1
C064 C 0.0400(8) -0.8577(5) -0.9064(4) 0.145(4) Uani 1 1 d D . . . .
H06K H 0.052987 -0.813210 -0.899743 0.174 Uiso 0.5 1 calc R . P A -1
H06L H 0.038120 -0.862540 -0.872483 0.174 Uiso 0.5 1 calc R . P A -1
H06M H 0.055771 -0.843785 -0.866676 0.174 Uiso 0.5 1 calc R . P A 1
H06N H 0.000421 -0.896396 -0.919677 0.174 Uiso 0.5 1 calc R . P A 1
S1Q S -0.1931(3) -1.9370(3) -1.6993(2) 0.1278(16) Uani 0.5 1 d . . P D -1
S3 S -0.1925(3) -1.8913(3) -1.71500(19) 0.1209(14) Uani 0.5 1 d . . P D 1
O00A O -0.2591(2) -1.5428(2) -1.50639(16) 0.0783(11) Uani 1 1 d . . . . .
O00C O -0.0992(2) -1.3672(2) -1.33635(15) 0.0755(10) Uani 1 1 d . . . . .
O00F O -0.0629(2) -1.3304(2) -1.44528(18) 0.0838(12) Uani 1 1 d . . . . .
O00K O 0.1688(2) -1.3482(3) -1.24108(17) 0.0875(12) Uani 1 1 d . . . . .
O00M O 0.1777(2) -1.5397(2) -1.38069(16) 0.0864(12) Uani 1 1 d . . . . .
O00N O -0.0190(2) -1.7026(2) -1.33067(18) 0.0905(12) Uani 1 1 d . . . . .
O00Q O -0.5250(2) -1.6382(2) -1.5112(2) 0.0921(12) Uani 1 1 d . . . . .
O01A O -0.4169(3) -1.7239(3) -1.5350(2) 0.1051(15) Uani 1 1 d . . . . .
O01S O -0.4237(3) -1.8282(3) -1.6491(2) 0.1150(17) Uani 1 1 d . . . . .
O04G O -0.4529(4) -1.9748(3) -1.7014(4) 0.167(3) Uani 1 1 d . . . . .
O04T O -0.3569(5) -2.0695(5) -1.7282(4) 0.174(3) Uani 1 1 d D . . . .
O05B O -0.2056(4) -1.8412(6) -1.6010(3) 0.231(6) Uani 1 1 d . . . . .
O05V O 0.2488(5) -1.1883(5) -1.2120(6) 0.258(7) Uani 1 1 d . U . . .
H05V H 0.228576 -1.190147 -1.243559 0.387 Uiso 1 1 calc R . . . .
O006 O -0.28509(19) -1.5647(2) -1.39287(14) 0.0718(10) Uani 1 1 d . . . . .
O029 O -0.0505(4) -1.2109(3) -1.4150(3) 0.1193(17) Uani 1 1 d . . . . .
O041 O 0.2967(3) -1.2581(4) -1.1864(4) 0.182(4) Uani 1 1 d . U . . .
O047 O -0.1649(4) -1.2277(4) -1.4686(4) 0.170(3) Uani 1 1 d . . . . .
H047 H -0.200566 -1.258179 -1.488832 0.255 Uiso 1 1 calc R . . . .
O068 O -0.3592(6) -2.1495(5) -1.8604(5) 0.215(5) Uani 1 1 d D U . . .
N00I N -0.1599(2) -1.4686(2) -1.35982(16) 0.0661(11) Uani 1 1 d . . . . .
H00I H -0.157086 -1.505489 -1.362198 0.079 Uiso 1 1 calc R . . . .
N00O N -0.0294(2) -1.4926(3) -1.32258(17) 0.0683(12) Uani 1 1 d . . . . .
N00R N -0.0647(2) -1.5116(2) -1.45498(16) 0.0686(12) Uani 1 1 d . . . . .
N00X N 0.0592(2) -1.5413(3) -1.42137(17) 0.0720(13) Uani 1 1 d . . . . .
H00X H 0.014929 -1.566294 -1.437693 0.086 Uiso 1 1 calc R . . . .
N1 N -0.3906(6) -1.7125(7) -1.7621(7) 0.234(7) Uani 1 1 d D U . . .
H1A H -0.435610 -1.712100 -1.773030 0.280 Uiso 1 1 calc R . . . .
H1B H -0.377723 -1.742064 -1.780407 0.280 Uiso 1 1 calc R . . . .
N01B N 0.0127(3) -1.6642(3) -1.4547(2) 0.0800(14) Uani 1 1 d . . . . .
N01V N -0.4239(3) -1.6055(3) -1.5284(2) 0.0781(13) Uani 1 1 d . . . . .
H01V H -0.381804 -1.578143 -1.518040 0.094 Uiso 1 1 calc R . . . .
N02B N -0.0874(4) -1.7952(3) -1.5664(3) 0.0976(17) Uani 1 1 d . . . . .
H02G H -0.046068 -1.789402 -1.571392 0.117 Uiso 1 1 calc R . . . .
N03Q N -0.5154(3) -1.7656(3) -1.6145(3) 0.117(2) Uani 1 1 d . . . . .
H03Q H -0.545539 -1.759501 -1.640962 0.140 Uiso 1 1 calc R . . . .
N03X N -0.4348(4) -1.8843(3) -1.5960(3) 0.115(2) Uani 1 1 d . . . . .
H03X H -0.456494 -1.895039 -1.575297 0.138 Uiso 1 1 calc R . . . .
N4AA N -0.400(2) -2.1749(16) -1.5927(14) 0.139(10) Uiso 0.25 1 d D . P . .
H4AC H -0.354228 -2.162590 -1.571596 0.166 Uiso 0.25 1 calc R . P . .
H4AD H -0.423162 -2.214144 -1.608337 0.166 Uiso 0.25 1 calc R . P . .
N04E N -0.3308(5) -1.9367(4) -1.6790(4) 0.133(3) Uani 1 1 d . U . . .
H04K H -0.288836 -1.913670 -1.654083 0.160 Uiso 1 1 calc R . . . .
N05T N -0.4212(6) -2.0676(4) -1.8114(4) 0.157(3) Uani 1 1 d D U . . .
H05T H -0.427893 -2.043655 -1.830155 0.189 Uiso 1 1 calc R . . . .
N06K N -0.4517(7) -2.2459(7) -1.8807(5) 0.282(10) Uani 1 1 d D U . . .
H06O H -0.426014 -2.269628 -1.890244 0.339 Uiso 1 1 calc R . . . .
H06P H -0.495002 -2.262078 -1.881496 0.339 Uiso 1 1 calc R . . . .
N010 N -0.3597(2) -1.5103(2) -1.42517(18) 0.0737(12) Uani 1 1 d . . . . .
H010 H -0.359976 -1.477927 -1.434388 0.088 Uiso 1 1 calc R . . . .
N012 N -0.0341(3) -1.6110(3) -1.33928(18) 0.0759(13) Uani 1 1 d . . . . .
H012 H -0.067774 -1.596594 -1.354466 0.091 Uiso 1 1 calc R . . . .
N014 N -0.1882(2) -1.6047(2) -1.48764(19) 0.0727(12) Uani 1 1 d . . . . .
H014 H -0.143923 -1.606947 -1.477194 0.087 Uiso 1 1 calc R . . . .
N019 N -0.1562(3) -1.6713(2) -1.42528(19) 0.0737(12) Uani 1 1 d . . . . .
C0AA C -0.438(2) -2.1288(13) -1.6021(16) 0.23(2) Uani 0.25 1 d D U P . .
H0AA H -0.479805 -2.134929 -1.590699 0.279 Uiso 0.25 1 calc R . P . .
H0AB H -0.456123 -2.136586 -1.641217 0.279 Uiso 0.25 1 calc R . P . .
C1AA C -0.3537(7) -1.6087(8) -1.6777(8) 0.212(6) Uani 1 1 d D U . . .
H1AA H -0.371441 -1.587055 -1.702002 0.255 Uiso 1 1 calc R . . . .
H1AB H -0.306477 -1.580578 -1.650859 0.255 Uiso 1 1 calc R . . . .
C01O C -0.0010(3) -1.4643(3) -1.43506(19) 0.0625(13) Uani 1 1 d . . . . .
C02A C -0.1274(3) -1.4994(3) -1.47266(19) 0.0651(14) Uani 1 1 d . . . . .
C2AA C -0.4071(6) -1.6119(9) -1.6446(7) 0.207(5) Uani 1 1 d D U . . .
H2AA H -0.398946 -1.569681 -1.620511 0.249 Uiso 1 1 calc R . . . .
H2AB H -0.457360 -1.626403 -1.670654 0.249 Uiso 1 1 calc R . . . .
C02L C -0.1967(3) -1.5521(3) -1.4912(2) 0.0712(15) Uani 1 1 d . . . . .
C02M C 0.0665(3) -1.4778(3) -1.4156(2) 0.0700(15) Uani 1 1 d . . . . .
C02N C -0.0678(3) -1.3913(3) -1.4512(2) 0.0697(15) Uani 1 1 d . . . . .
C02O C 0.0018(3) -1.4029(3) -1.4318(2) 0.0725(16) Uani 1 1 d . . . . .
C02P C -0.0272(3) -1.4336(3) -1.31664(19) 0.0662(14) Uani 1 1 d . . . . .
C02R C 0.1031(3) -1.3939(4) -1.2672(2) 0.0790(17) Uani 1 1 d . . . . .
C02U C -0.2312(3) -1.4587(3) -1.3794(2) 0.0694(14) Uani 1 1 d . . . . .
H02H H -0.233137 -1.442177 -1.408609 0.083 Uiso 1 1 calc R . . . .
H02J H -0.236472 -1.427713 -1.349561 0.083 Uiso 1 1 calc R . . . .
C02X C 0.1033(3) -1.4555(3) -1.2712(2) 0.0731(16) Uani 1 1 d . . . . .
C02Y C 0.1638(3) -1.5307(4) -1.2529(2) 0.0844(19) Uani 1 1 d . . . . .
H02Y H 0.206278 -1.539685 -1.236304 0.101 Uiso 1 1 calc R . . . .
C3 C -0.3359(8) -1.6627(9) -1.7124(7) 0.219(6) Uani 1 1 d D U . . .
H3A H -0.296872 -1.644179 -1.723251 0.263 Uiso 1 1 calc R . . . .
H3B H -0.314582 -1.683045 -1.688008 0.263 Uiso 1 1 calc R . . . .
C03B C -0.4625(3) -1.6022(3) -1.4956(2) 0.0791(16) Uani 1 1 d D . . . .
C03F C -0.0561(3) -1.6741(4) -1.3518(2) 0.0783(16) Uani 1 1 d . . . . .
C03H C 0.0817(4) -1.6358(4) -1.4191(2) 0.0839(19) Uani 1 1 d . . . . .
C03I C -0.4844(3) -1.5174(3) -1.4273(2) 0.0841(18) Uani 1 1 d D . . . .
H03I H -0.480790 -1.485430 -1.443685 0.101 Uiso 1 1 calc R . . . .
H03K H -0.534069 -1.545986 -1.445804 0.101 Uiso 1 1 calc R . . . .
C03K C -0.4720(3) -1.4869(4) -1.3677(3) 0.0831(17) Uani 1 1 d . U . . .
C03M C -0.1308(3) -1.7060(3) -1.3947(2) 0.0780(16) Uani 1 1 d . . . . .
C03N C 0.1338(3) -1.3704(4) -1.3910(2) 0.0820(18) Uani 1 1 d . . . . .
H03N H 0.179031 -1.339499 -1.376199 0.098 Uiso 1 1 calc R . . . .
C03O C 0.0337(3) -1.5655(3) -1.3060(2) 0.0735(16) Uani 1 1 d . . . . .
C03P C 0.1679(3) -1.4711(4) -1.2488(2) 0.0782(17) Uani 1 1 d . . . . .
H03P H 0.213271 -1.440219 -1.231208 0.094 Uiso 1 1 calc R . . . .
C03S C 0.1326(3) -1.4314(3) -1.3940(2) 0.0741(16) Uani 1 1 d . . . . .
H03S H 0.176417 -1.440588 -1.381363 0.089 Uiso 1 1 calc R . . . .
C03U C 0.0698(3) -1.3545(4) -1.4093(3) 0.0835(17) Uani 1 1 d . . . . .
H03U H 0.071454 -1.313679 -1.406909 0.100 Uiso 1 1 calc R . . . .
C03V C -0.4532(3) -1.6558(4) -1.5821(3) 0.0914(19) Uani 1 1 d D U . . .
H03V H -0.501519 -1.654796 -1.603612 0.110 Uiso 1 1 calc R . . . .
C03Y C 0.0971(3) -1.5801(4) -1.2816(2) 0.0797(17) Uani 1 1 d . . . . .
H03Y H 0.095320 -1.620949 -1.284157 0.096 Uiso 1 1 calc R . . . .
C4 C -0.4171(15) -2.0216(9) -1.6071(10) 0.194(9) Uani 0.5 1 d D U P . .
H4A H -0.468009 -2.023655 -1.612152 0.233 Uiso 0.5 1 calc R . P . .
H4B H -0.412680 -2.036566 -1.642788 0.233 Uiso 0.5 1 calc R . P . .
C04A C -0.4601(4) -1.7177(4) -1.5742(3) 0.105(2) Uani 1 1 d D . . . .
C04D C -0.0138(4) -1.7263(4) -1.4716(3) 0.093(2) Uani 1 1 d . . . . .
C04F C -0.4277(4) -1.4261(4) -1.3389(3) 0.0975(19) Uani 1 1 d . U . . .
H04L H -0.405222 -1.403643 -1.356344 0.117 Uiso 1 1 calc R . . . .
C04J C -0.2653(4) -1.7584(4) -1.4760(3) 0.0940(19) Uani 1 1 d . . . . .
H04M H -0.311577 -1.775765 -1.503762 0.113 Uiso 1 1 calc R . . . .
C04K C -0.0889(4) -1.7571(4) -1.5152(3) 0.103(2) Uani 1 1 d . . . . .
H04N H -0.119316 -1.783008 -1.502452 0.123 Uiso 1 1 calc R . . . .
H04O H -0.111438 -1.725200 -1.521284 0.123 Uiso 1 1 calc R . . . .
C04L C -0.4554(4) -1.8470(4) -1.6198(4) 0.102(2) Uani 1 1 d . U . . .
C04M C -0.5055(4) -1.5204(5) -1.3414(3) 0.110(2) Uani 1 1 d . U . . .
H04P H -0.534671 -1.561795 -1.360124 0.133 Uiso 1 1 calc R . . . .
C04N C -0.1299(4) -1.3153(4) -1.4614(3) 0.093(2) Uani 1 1 d . . . . .
H04Q H -0.161192 -1.329183 -1.442733 0.111 Uiso 1 1 calc R . . . .
H04R H -0.156014 -1.336027 -1.500732 0.111 Uiso 1 1 calc R . . . .
C04O C 0.1257(4) -1.6700(5) -1.3965(3) 0.102(2) Uani 1 1 d . . . . .
H04T H 0.172902 -1.649544 -1.370332 0.123 Uiso 1 1 calc R . . . .
C04P C 0.0980(6) -1.7325(6) -1.4137(4) 0.119(3) Uani 1 1 d . . . . .
H04U H 0.126506 -1.755532 -1.399654 0.143 Uiso 1 1 calc R . . . .
C04Q C -0.1700(4) -1.7644(4) -1.4038(3) 0.095(2) Uani 1 1 d . . . . .
H04V H -0.151286 -1.786829 -1.382718 0.113 Uiso 1 1 calc R . . . .
C04V C 0.1669(4) -1.2868(4) -1.2386(3) 0.104(2) Uani 1 1 d . . . . .
H04W H 0.137897 -1.272677 -1.217086 0.125 Uiso 1 1 calc R . . . .
H04X H 0.144747 -1.286684 -1.275315 0.125 Uiso 1 1 calc R . . . .
C04W C -0.1117(6) -1.2458(5) -1.4465(5) 0.126(3) Uani 1 1 d . . . . .
C04Y C -0.4481(6) -1.4286(7) -1.2569(4) 0.140(4) Uani 1 1 d . U . . .
H04Y H -0.439497 -1.409272 -1.219819 0.168 Uiso 1 1 calc R . . . .
C04Z C -0.4937(5) -1.4894(7) -1.2850(4) 0.138(3) Uani 1 1 d . U . . .
H04Z H -0.516900 -1.510260 -1.266908 0.165 Uiso 1 1 calc R . . . .
C05H C -0.5232(4) -1.8289(4) -1.6123(4) 0.115(3) Uani 1 1 d D U . . .
H05L H -0.523770 -1.827834 -1.576090 0.138 Uiso 1 1 calc R . . . .
C05I C -0.4165(6) -1.3979(5) -1.2828(3) 0.127(3) Uani 1 1 d . U . . .
H05M H -0.386333 -1.356901 -1.263596 0.152 Uiso 1 1 calc R . . . .
C05J C -0.3727(5) -1.9096(5) -1.6041(5) 0.129(3) Uani 1 1 d D U . . .
H05N H -0.326912 -1.875011 -1.588882 0.155 Uiso 1 1 calc R . . . .
C05N C -0.4011(4) -1.6496(5) -1.6129(3) 0.129(3) Uani 1 1 d D U . . .
H05P H -0.351200 -1.633978 -1.586176 0.155 Uiso 1 1 calc R . . . .
H05Q H -0.407145 -1.691257 -1.636910 0.155 Uiso 1 1 calc R . . . .
C05U C -0.3733(6) -2.0400(5) -1.7577(5) 0.130(3) Uani 1 1 d D U . . .
C05W C -0.5945(5) -1.8771(5) -1.6570(5) 0.154(4) Uani 1 1 d D U . . .
H05S H -0.635677 -1.863113 -1.651700 0.185 Uiso 1 1 calc R . . . .
H05U H -0.593837 -1.876107 -1.692360 0.185 Uiso 1 1 calc R . . . .
C06A C -0.3648(8) -1.9543(6) -1.5724(6) 0.174(4) Uani 1 1 d D U . . .
H06Q H -0.375522 -1.938558 -1.539361 0.208 Uiso 1 1 calc R . . . .
H06R H -0.314268 -1.955447 -1.561322 0.208 Uiso 1 1 calc R . . . .
C06B C -0.3375(7) -1.9692(6) -1.7382(4) 0.150(4) Uani 1 1 d D U . . .
H06S H -0.366919 -1.951881 -1.762420 0.180 Uiso 1 1 calc R . . . .
C06O C -0.4210(6) -2.1766(7) -1.8627(5) 0.177(5) Uani 1 1 d D U . . .
C022 C -0.1317(3) -1.4394(3) -1.4727(2) 0.0690(15) Uani 1 1 d . . . . .
H022 H -0.176927 -1.433122 -1.487012 0.083 Uiso 1 1 calc R . . . .
C025 C 0.0355(3) -1.5033(3) -1.2994(2) 0.0676(15) Uani 1 1 d . . . . .
C026 C -0.2929(3) -1.5161(3) -1.3999(2) 0.0682(15) Uani 1 1 d . . . . .
C028 C -0.0984(3) -1.4200(3) -1.3381(2) 0.0679(15) Uani 1 1 d . . . . .
C030 C 0.1115(3) -1.5681(4) -1.4050(2) 0.0766(17) Uani 1 1 d . . . . .
C31 C -0.4617(8) -2.1341(5) -1.8396(6) 0.186(5) Uani 1 1 d D U . . .
H31A H -0.505210 -2.138171 -1.869528 0.224 Uiso 1 1 calc R . . . .
H31B H -0.478449 -2.149109 -1.813933 0.224 Uiso 1 1 calc R . . . .
C031 C 0.0366(3) -1.3833(3) -1.2902(2) 0.0717(15) Uani 1 1 d . . . . .
H031 H 0.035043 -1.343083 -1.287866 0.086 Uiso 1 1 calc R . . . .
C035 C -0.4296(3) -1.5537(3) -1.4376(2) 0.0780(16) Uani 1 1 d D . . . .
H035 H -0.422535 -1.576127 -1.411925 0.094 Uiso 1 1 calc R . . . .
C039 C -0.2214(3) -1.6979(3) -1.4655(3) 0.0805(17) Uani 1 1 d . . . . .
C42 C -0.1325(7) -1.8777(10) -1.6565(6) 0.251(11) Uani 1 1 d . . . . .
H42A H -0.120454 -1.850253 -1.675752 0.302 Uiso 0.5 1 calc R . P D -1
H42B H -0.088976 -1.889985 -1.642791 0.302 Uiso 0.5 1 calc R . P D -1
H42C H -0.130062 -1.917443 -1.652804 0.302 Uiso 0.5 1 calc R . P D 1
H42D H -0.084811 -1.856425 -1.655726 0.302 Uiso 0.5 1 calc R . P D 1
C043 C -0.2469(3) -1.6593(3) -1.4998(3) 0.0794(16) Uani 1 1 d . . . . .
H04 H -0.264048 -1.684517 -1.538507 0.095 Uiso 1 1 calc R . . . .
H H -0.287791 -1.646808 -1.492131 0.095 Uiso 1 1 calc R . . . .
C49 C -0.389(2) -2.0596(12) -1.5715(12) 0.244(14) Uani 0.5 1 d D U P . .
H49A H -0.393013 -2.043581 -1.535671 0.293 Uiso 0.5 1 calc R . P . .
H49B H -0.337918 -2.056438 -1.566178 0.293 Uiso 0.5 1 calc R . P . .
C50 C -0.2607(9) -1.9583(10) -1.7409(6) 0.271(11) Uani 1 1 d . U . . .
H50A H -0.261667 -1.998154 -1.765087 0.325 Uiso 0.5 1 calc R . P D -1
H50B H -0.258178 -1.930177 -1.761111 0.325 Uiso 0.5 1 calc R . P D -1
H50C H -0.268627 -1.974608 -1.779766 0.325 Uiso 0.5 1 calc R . P D 1
H50D H -0.239993 -1.986389 -1.725290 0.325 Uiso 0.5 1 calc R . P D 1
C050 C -0.2389(4) -1.7903(4) -1.4454(3) 0.105(2) Uani 1 1 d . . . . .
H050 H -0.267061 -1.830348 -1.451894 0.126 Uiso 1 1 calc R . . . .
C051 C -0.3900(7) -1.9447(5) -1.6674(5) 0.132(3) Uani 1 1 d . U . . .
C052 C 0.0264(6) -1.7635(4) -1.4527(4) 0.115(3) Uani 1 1 d . . . . .
H052 H 0.006668 -1.806737 -1.465230 0.138 Uiso 1 1 calc R . . . .
C061 C -0.1454(5) -1.8382(7) -1.6059(4) 0.184(6) Uani 1 1 d . . . . .
C063 C 0.2460(5) -1.2437(7) -1.2118(6) 0.167(5) Uani 1 1 d . U . . .
O0AA O 0.0449(6) -0.2371(5) -1.1755(5) 0.161(3) Uiso 0.75 1 d . . P E -1
O1 O -0.4309(2) -2.00105(16) -1.91825(17) 0.0451(9) Uani 0.75 1 d . . P F 1
O1AA O 0.2531(8) -0.6894(9) -0.8421(4) 0.271(7) Uani 1 1 d . . . . .
O2 O -0.2879(6) -2.0356(4) -1.8838(3) 0.133(3) Uani 1 1 d . U . G 1
O2AA O -0.4739(7) -1.8266(9) -1.7559(5) 0.280(7) Uani 1 1 d . . . . .
O3 O -0.2724(6) -1.3069(5) -1.3223(5) 0.116(3) Uani 0.5 1 d . . P H -1
O4 O 0.0506(9) -1.7857(7) -1.3110(6) 0.147(5) Uani 0.5 1 d . . P I 1
O4W O -0.3462(3) -1.3866(2) -1.4357(2) 0.1001(14) Uani 1 1 d . . . . .
O5 O -0.0274(8) -1.8325(8) -1.3569(8) 0.274(6) Uani 1 1 d . . . I -1
O05K O -0.5035(7) -1.9118(6) -1.5171(5) 0.229(5) Uani 1 1 d . . . . .
O05M O -0.6125(6) -2.0678(8) -1.5656(5) 0.253(6) Uani 1 1 d . . . J -1
O5W O -0.0065(4) -1.2469(3) -1.3194(3) 0.147(2) Uani 1 1 d . . . . .
O6 O 0.5953(9) -0.2639(8) -0.5099(10) 0.200(8) Uani 0.5 1 d . U P . .
O6W O 0.1958(5) -1.7101(4) -1.2195(3) 0.174(3) Uani 1 1 d . . . . .
O12W O 0.3774(3) -0.3164(3) -0.5790(2) 0.1146(16) Uani 1 1 d . . . . .
O13W O 0.3573(10) -0.2341(7) -0.6368(7) 0.283(7) Uani 1 1 d . . . . .
O14W O -0.3218(3) -1.4524(4) -1.5260(3) 0.135(2) Uani 1 1 d . . . . .
O15W O 0.7080(8) -0.2983(7) -0.5643(8) 0.293(8) Uani 1 1 d . . . . .
O16W O -0.2909(4) -1.4142(4) -1.6018(3) 0.080(2) Uani 0.5 1 d . . P . .
O17W O -0.2911(5) -1.7622(5) -1.6448(6) 0.227(5) Uani 1 1 d . . . . .
O20W O -0.1140(19) -1.9320(15) -1.5369(14) 0.163(10) Uiso 0.25 1 d . . P K 1
O23W O 0.7222(11) -1.0013(8) -1.0060(9) 0.098(6) Uani 0.25 1 d . . P . .
O25W O 0.7499(9) -0.8776(7) -0.9719(10) 0.202(9) Uani 0.5 1 d . U P L 1
O28W O 0.2828(4) -1.3316(5) -1.1246(4) 0.215(5) Uani 1 1 d . . . . .
O30W O 0.4170(11) -0.3493(15) -0.6727(9) 0.30(2) Uani 0.5 1 d . . P M 1
O31W O 0.4087(15) -0.3071(10) -0.7169(8) 0.242(12) Uani 0.5 1 d . . P M -1
O33W O -0.5951(5) -2.2828(5) -1.8720(5) 0.218(5) Uani 1 1 d . . . . .
O34W O -0.3943(6) -1.8721(6) -1.8133(5) 0.221(4) Uani 1 1 d . . . . .
O36W O 0.4078(4) -1.3290(4) -1.0648(4) 0.086(2) Uani 0.5 1 d . . P N 1
O37W O 0.4161(2) -1.4046(2) -1.0104(2) 0.0984(14) Uani 1 1 d . . . . .
O38W O 0.3505(2) -1.4107(2) -0.9340(2) 0.1018(14) Uani 1 1 d . . . . .
O45W O 0.2671(6) -1.7702(6) -1.1568(3) 0.216(5) Uani 1 1 d . . . . .
O50W O 0.1540(3) -0.7182(2) -0.9506(3) 0.131(2) Uani 1 1 d . . . . .
O51W O 0.2932(3) -0.5280(3) -0.72809(18) 0.1016(15) Uani 1 1 d . . . . .
O54W O 0.1256(5) -1.2857(4) -1.0994(5) 0.189(4) Uani 1 1 d . . . . .
O058 O -0.6210(5) -1.7446(4) -1.6986(4) 0.196(4) Uani 1 1 d . . . . .
O7 O 0.0362(10) -0.2121(9) -1.2093(7) 0.089(5) Uani 0.25 1 d . . P E 1
O5AA O -0.2126(13) -1.3144(10) -1.3630(9) 0.115(6) Uiso 0.25 1 d . U P O 1
O2BA O 0.1221(14) -1.1498(8) -1.2089(5) 0.213(10) Uani 0.5 1 d . . P P 1
O9AA O 0.1576(11) -1.0725(8) -0.8412(7) 0.43(2) Uani 1 1 d D . . . .
N1BA N 0.1889(8) -1.0302(6) -0.9083(6) 0.221(6) Uani 1 1 d D . . . .
H1BA H 0.235428 -1.025337 -0.898720 0.265 Uiso 1 1 calc R . . . .
H1BB H 0.166796 -1.020411 -0.935531 0.265 Uiso 1 1 calc R . . . .
C0BA C 0.0915(9) -1.0207(6) -0.8784(10) 0.258(11) Uani 1 1 d D . . . .
H0BA H 0.070567 -1.025121 -0.850966 0.310 Uiso 1 1 calc R . . . .
H0BB H 0.051881 -1.039217 -0.914044 0.310 Uiso 1 1 calc R . . . .
O6AA O 0.0505(6) -0.9914(4) -0.9513(6) 0.211(6) Uani 1 1 d D . . . .
C2BA C 0.1467(7) -1.0553(7) -0.8779(8) 0.247(13) Uani 1 1 d D . . . .
C1 C 0.0926(5) -0.9442(7) -0.9110(6) 0.175(7) Uani 1 1 d D . . . .
N2 N 0.1253(6) -0.9477(8) -0.8662(6) 0.275(10) Uani 1 1 d D . . . .
H2 H 0.157306 -0.918844 -0.836662 0.329 Uiso 1 1 calc R . . . .
C7 C -0.6102(13) -1.9448(9) -1.6607(11) 0.188(9) Uani 0.5 1 d D U P . .
H7A H -0.607149 -1.946336 -1.624835 0.225 Uiso 0.5 1 calc R . P . .
H7B H -0.572441 -1.961051 -1.670264 0.225 Uiso 0.5 1 calc R . P . .
O4AA O -0.1299(17) -1.9146(14) -1.4890(13) 0.263(11) Uiso 0.5 1 d . . P K -1
C5AA C -0.693(2) -2.0535(14) -1.7032(16) 0.292(19) Uani 0.5 1 d D U P . .
H5AA H -0.667876 -2.071739 -1.726158 0.351 Uiso 0.5 1 calc R . P . .
H5AB H -0.666547 -2.050125 -1.666096 0.351 Uiso 0.5 1 calc R . P . .
C54 C -0.6856(16) -1.9866(14) -1.7029(13) 0.243(14) Uani 0.5 1 d D U P . .
H54A H -0.689787 -1.985535 -1.739043 0.292 Uiso 0.5 1 calc R . P . .
H54B H -0.724274 -1.972099 -1.693077 0.292 Uiso 0.5 1 calc R . P . .
O3AA O -0.4549(13) -1.9964(12) -1.8843(10) 0.237(11) Uani 0.5 1 d . U P F -1
N12 N -0.034(2) -1.111(2) -1.3006(14) 0.36(2) Uiso 0.5 1 d D . P . .
H12A H -0.078833 -1.127135 -1.303733 0.429 Uiso 0.5 1 calc R . P . .
H12B H -0.023362 -1.114422 -1.329548 0.429 Uiso 0.5 1 calc R . P . .
O8AA O -0.2755(8) -2.0588(7) -1.8716(8) 0.122(5) Uani 0.5 1 d . U P G -1
O0BA O -0.3973(16) -1.9857(9) -1.9497(6) 0.226(10) Uani 0.5 1 d . U P F -1
O1BA O 0.3825(16) -1.3097(12) -1.0352(11) 0.235(10) Uiso 0.5 1 d . . P N -1
N41 N -0.766(2) -2.098(3) -1.721(3) 0.45(4) Uiso 0.5 1 d D . P . .
H41A H -0.804997 -2.087501 -1.731953 0.544 Uiso 0.5 1 calc R . P . .
H41B H -0.769655 -2.135706 -1.721386 0.544 Uiso 0.5 1 calc R . P . .

loop_
_atom_site_aniso_label
_atom_site_aniso_U_11
_atom_site_aniso_U_22
_atom_site_aniso_U_33
_atom_site_aniso_U_23
_atom_site_aniso_U_13
_atom_site_aniso_U_12
Br00 0.0671(5) 0.1283(8) 0.0742(5) 0.0455(5) 0.0127(4) 0.0273(5)
S1 0.0799(19) 0.0826(18) 0.097(2) 0.0585(16) 0.0492(17) 0.0344(15)
S2 0.124(3) 0.122(3) 0.097(2) 0.047(2) 0.057(2) 0.057(3)
O00D 0.049(2) 0.115(3) 0.107(3) 0.068(2) 0.0352(19) 0.043(2)
O00G 0.048(2) 0.095(3) 0.081(2) 0.040(2) 0.0198(18) 0.0226(18)
O00S 0.073(3) 0.103(3) 0.106(3) 0.050(3) 0.048(2) 0.029(2)
O01H 0.089(3) 0.161(5) 0.109(3) 0.075(3) 0.042(3) 0.084(3)
O01N 0.107(4) 0.147(4) 0.199(6) 0.127(4) 0.101(4) 0.087(3)
O01U 0.125(4) 0.151(5) 0.092(3) 0.045(4) 0.028(3) 0.084(4)
O02K 0.066(3) 0.170(5) 0.246(7) 0.152(6) 0.030(4) 0.031(3)
O003 0.0402(18) 0.091(2) 0.078(2) 0.0492(19) 0.0208(16) 0.0217(16)
O03C 0.110(4) 0.092(3) 0.342(10) 0.099(5) 0.148(6) 0.050(3)
O004 0.063(2) 0.101(3) 0.082(2) 0.058(2) 0.0408(19) 0.040(2)
O005 0.0430(19) 0.109(3) 0.090(3) 0.058(2) 0.0252(19) 0.033(2)
O05A 0.067(4) 0.108(5) 0.58(2) 0.068(8) 0.104(7) 0.009(3)
O007 0.071(2) 0.146(4) 0.064(2) 0.054(3) 0.0288(19) 0.068(3)
O008 0.0460(19) 0.103(3) 0.077(2) 0.041(2) 0.0112(17) 0.0318(19)
O009 0.057(2) 0.073(3) 0.128(3) 0.041(2) 0.050(2) 0.0200(18)
O017 0.059(3) 0.134(4) 0.081(3) 0.023(3) -0.006(2) 0.023(3)
N00E 0.045(2) 0.082(3) 0.054(2) 0.040(2) 0.0247(17) 0.0240(19)
N00H 0.043(2) 0.076(3) 0.065(2) 0.038(2) 0.0219(18) 0.026(2)
N00J 0.040(2) 0.083(3) 0.069(2) 0.042(2) 0.0137(18) 0.023(2)
N00P 0.042(2) 0.090(3) 0.078(3) 0.045(2) 0.020(2) 0.022(2)
N00T 0.044(2) 0.116(4) 0.059(2) 0.054(3) 0.0224(19) 0.036(2)
N00U 0.040(2) 0.099(3) 0.087(3) 0.057(3) 0.025(2) 0.024(2)
N00W 0.045(2) 0.108(4) 0.064(3) 0.042(3) 0.0102(19) 0.027(2)
N00Y 0.044(2) 0.082(3) 0.074(3) 0.037(2) 0.0196(19) 0.018(2)
N00Z 0.043(2) 0.085(3) 0.081(3) 0.048(2) 0.024(2) 0.027(2)
N01F 0.040(2) 0.086(3) 0.085(3) 0.034(2) 0.016(2) 0.020(2)
N01K 0.063(3) 0.081(3) 0.143(5) 0.060(3) 0.051(3) 0.031(2)
N01L 0.069(3) 0.146(5) 0.072(3) 0.030(3) 0.018(2) 0.054(3)
C01P 0.038(2) 0.106(4) 0.078(3) 0.059(3) 0.026(2) 0.030(3)
N01R 0.076(3) 0.081(3) 0.096(4) 0.049(3) 0.013(3) 0.008(3)
N01Z 0.068(3) 0.095(4) 0.125(4) 0.039(4) 0.048(3) 0.024(3)
N069 0.148(8) 0.210(10) 0.189(9) 0.087(8) 0.051(7) 0.081(7)
N00L 0.044(2) 0.100(3) 0.075(3) 0.055(2) 0.0287(19) 0.033(2)
C01C 0.046(3) 0.098(4) 0.049(2) 0.042(3) 0.025(2) 0.032(3)
C01D 0.039(2) 0.080(4) 0.060(3) 0.039(3) 0.022(2) 0.017(2)
C01G 0.044(3) 0.091(4) 0.054(3) 0.043(3) 0.029(2) 0.026(2)
C01I 0.049(3) 0.082(4) 0.063(3) 0.045(3) 0.029(2) 0.029(2)
C01J 0.055(3) 0.128(5) 0.069(3) 0.071(4) 0.037(3) 0.051(4)
C01M 0.051(3) 0.122(5) 0.054(3) 0.051(3) 0.030(2) 0.043(3)
C01T 0.052(3) 0.083(4) 0.066(3) 0.041(3) 0.033(2) 0.029(3)
C01X 0.048(3) 0.086(4) 0.076(3) 0.044(3) 0.033(2) 0.022(3)
C01Y 0.045(3) 0.092(4) 0.067(3) 0.039(3) 0.023(2) 0.026(3)
C02C 0.038(3) 0.107(4) 0.089(4) 0.057(3) 0.025(3) 0.028(3)
C02D 0.048(3) 0.126(5) 0.064(3) 0.051(3) 0.024(2) 0.039(3)
C02E 0.053(3) 0.069(3) 0.078(3) 0.031(3) 0.035(2) 0.020(2)
C02F 0.043(3) 0.094(4) 0.075(3) 0.049(3) 0.020(2) 0.030(3)
C02G 0.069(3) 0.136(6) 0.056(3) 0.058(3) 0.037(3) 0.065(4)
C02H 0.048(3) 0.081(3) 0.071(3) 0.040(3) 0.018(2) 0.025(2)
C02I 0.058(3) 0.088(4) 0.077(3) 0.042(3) 0.035(3) 0.036(3)
C02J 0.050(3) 0.126(5) 0.050(3) 0.049(3) 0.025(2) 0.045(3)
C02Q 0.074(4) 0.075(4) 0.091(4) 0.036(3) 0.037(3) 0.028(3)
C02S 0.044(3) 0.092(4) 0.090(4) 0.038(3) 0.018(3) 0.017(3)
C02T 0.040(2) 0.089(4) 0.080(3) 0.043(3) 0.017(2) 0.023(2)
C02V 0.055(3) 0.137(6) 0.053(3) 0.050(3) 0.029(2) 0.055(3)
C02W 0.043(3) 0.099(4) 0.077(4) 0.031(3) 0.012(3) 0.019(3)
C02Z 0.064(3) 0.137(5) 0.058(3) 0.064(3) 0.035(3) 0.053(3)
C03A 0.061(3) 0.079(4) 0.089(4) 0.030(3) 0.031(3) 0.024(3)
C03E 0.049(3) 0.085(4) 0.100(4) 0.045(3) 0.017(3) 0.028(3)
C03G 0.047(3) 0.121(6) 0.077(4) 0.041(4) 0.011(3) 0.022(3)
C03J 0.068(4) 0.094(4) 0.101(5) 0.034(4) 0.014(3) 0.036(3)
C03L 0.065(4) 0.116(5) 0.088(4) 0.042(4) 0.023(3) 0.044(4)
C03R 0.083(4) 0.150(7) 0.071(4) 0.056(4) 0.029(3) 0.070(5)
C03T 0.059(3) 0.155(7) 0.062(3) 0.058(4) 0.025(3) 0.057(4)
C03W 0.053(3) 0.081(4) 0.117(5) 0.044(4) 0.020(3) 0.014(3)
C03Z 0.065(4) 0.105(5) 0.098(4) 0.042(4) 0.015(3) 0.030(3)
C4AA 0.104(16) 0.55(7) 0.14(2) 0.14(3) 0.071(15) 0.03(3)
C04B 0.081(4) 0.106(5) 0.162(7) 0.080(5) 0.066(5) 0.040(4)
C04C 0.048(3) 0.131(5) 0.114(5) 0.082(4) 0.042(3) 0.040(3)
C04H 0.058(4) 0.141(6) 0.123(5) 0.082(5) 0.040(4) 0.032(4)
C04I 0.071(4) 0.168(8) 0.151(8) 0.117(7) 0.051(5) 0.040(5)
C04R 0.058(4) 0.083(4) 0.181(8) 0.037(5) 0.060(4) 0.019(3)
C04S 0.051(3) 0.102(5) 0.112(5) 0.028(4) 0.008(3) 0.017(3)
C04X 0.072(4) 0.083(4) 0.162(7) 0.050(4) 0.049(4) 0.038(3)
C05C 0.080(5) 0.102(5) 0.165(6) 0.045(5) 0.030(5) 0.013(4)
C05D 0.116(6) 0.137(7) 0.091(5) 0.069(5) -0.003(5) -0.024(6)
C05G 0.066(4) 0.087(5) 0.160(8) 0.021(5) 0.009(4) 0.000(4)
C05O 0.088(5) 0.178(9) 0.121(7) 0.101(7) 0.045(5) 0.031(6)
C05P 0.089(6) 0.098(6) 0.281(14) 0.065(7) 0.098(8) 0.043(5)
C05R 0.125(7) 0.204(11) 0.122(7) 0.095(7) 0.064(6) 0.064(7)
C05X 0.114(7) 0.139(7) 0.154(6) 0.026(6) 0.042(6) -0.003(6)
C05Y 0.086(6) 0.115(7) 0.218(11) 0.050(7) 0.036(6) 0.027(5)
C06E 0.091(6) 0.169(9) 0.189(10) 0.081(8) 0.044(6) 0.063(6)
C06L 0.157(10) 0.147(8) 0.204(11) 0.038(7) 0.071(9) 0.037(8)
C020 0.037(3) 0.100(4) 0.075(3) 0.052(3) 0.025(2) 0.025(3)
C021 0.043(3) 0.086(4) 0.076(3) 0.044(3) 0.027(2) 0.028(3)
C023 0.041(2) 0.079(3) 0.070(3) 0.036(3) 0.017(2) 0.021(2)
C024 0.041(2) 0.081(4) 0.074(3) 0.043(3) 0.017(2) 0.024(2)
C027 0.056(3) 0.101(4) 0.061(3) 0.046(3) 0.029(2) 0.040(3)
C032 0.048(3) 0.097(4) 0.084(4) 0.047(3) 0.019(3) 0.028(3)
C033 0.070(3) 0.079(4) 0.087(4) 0.045(3) 0.045(3) 0.035(3)
C034 0.047(3) 0.108(4) 0.089(4) 0.065(3) 0.036(3) 0.038(3)
C037 0.054(3) 0.138(5) 0.066(3) 0.054(3) 0.014(3) 0.041(3)
C038 0.048(3) 0.168(8) 0.062(3) 0.050(4) 0.015(3) 0.048(4)
C040 0.107(6) 0.143(7) 0.080(4) 0.049(5) 0.040(4) 0.084(6)
C042 0.062(4) 0.140(6) 0.117(6) 0.084(5) 0.053(4) 0.043(4)
C044 0.061(3) 0.086(4) 0.125(5) 0.047(4) 0.033(3) 0.021(3)
C045 0.058(4) 0.103(5) 0.166(7) 0.088(5) 0.030(4) 0.016(4)
C049 0.057(3) 0.089(4) 0.131(5) 0.055(4) 0.042(3) 0.021(3)
C054 0.068(4) 0.086(5) 0.194(9) 0.049(5) 0.012(5) 0.015(4)
C056 0.109(6) 0.176(9) 0.120(7) 0.083(7) 0.060(5) 0.065(6)
C057 0.065(4) 0.110(6) 0.196(9) 0.049(6) 0.050(5) 0.044(4)
C060 0.115(7) 0.168(9) 0.265(14) 0.170(10) 0.109(9) 0.079(7)
C064 0.246(14) 0.107(6) 0.103(6) 0.052(5) 0.058(8) 0.081(8)
S1Q 0.137(4) 0.150(4) 0.137(4) 0.062(4) 0.078(4) 0.070(4)
S3 0.131(4) 0.137(4) 0.098(3) 0.035(3) 0.061(3) 0.028(3)
O00A 0.053(2) 0.122(3) 0.077(2) 0.051(2) 0.0226(17) 0.043(2)
O00C 0.062(2) 0.109(3) 0.068(2) 0.041(2) 0.0234(18) 0.038(2)
O00F 0.064(2) 0.127(4) 0.098(3) 0.066(3) 0.046(2) 0.048(2)
O00K 0.053(2) 0.135(4) 0.083(3) 0.052(3) 0.0213(19) 0.031(2)
O00M 0.064(3) 0.137(4) 0.068(2) 0.042(2) 0.0208(19) 0.049(2)
O00N 0.080(3) 0.131(4) 0.087(3) 0.062(3) 0.029(2) 0.057(3)
O00Q 0.053(2) 0.113(3) 0.110(3) 0.045(3) 0.021(2) 0.028(2)
O01A 0.074(3) 0.130(4) 0.108(3) 0.040(3) 0.014(3) 0.053(3)
O01S 0.109(4) 0.121(4) 0.112(4) 0.039(3) 0.024(3) 0.056(3)
O04G 0.089(4) 0.139(5) 0.202(7) 0.001(5) 0.011(4) 0.032(4)
O04T 0.182(8) 0.227(9) 0.207(8) 0.138(8) 0.107(7) 0.118(7)
O05B 0.103(5) 0.336(13) 0.148(6) -0.035(7) 0.071(5) -0.024(6)
O05V 0.152(7) 0.172(8) 0.337(14) 0.144(9) -0.072(8) -0.032(6)
O006 0.056(2) 0.111(3) 0.068(2) 0.045(2) 0.0216(17) 0.048(2)
O029 0.096(4) 0.123(4) 0.169(5) 0.069(4) 0.063(4) 0.047(3)
O041 0.070(3) 0.210(7) 0.251(8) 0.162(7) -0.013(4) -0.004(4)
O047 0.119(5) 0.158(6) 0.284(10) 0.125(6) 0.073(6) 0.081(5)
O068 0.157(8) 0.193(8) 0.256(11) 0.007(7) 0.099(8) 0.037(6)
N00I 0.051(3) 0.099(3) 0.056(2) 0.034(2) 0.0189(19) 0.034(2)
N00O 0.051(2) 0.115(4) 0.055(2) 0.038(2) 0.0269(19) 0.036(2)
N00R 0.058(3) 0.121(4) 0.049(2) 0.042(2) 0.0277(19) 0.045(3)
N00X 0.054(2) 0.124(4) 0.058(2) 0.046(3) 0.025(2) 0.045(3)
N1 0.095(6) 0.318(17) 0.315(17) 0.200(15) 0.026(9) 0.066(9)
N01B 0.075(3) 0.119(5) 0.068(3) 0.041(3) 0.037(3) 0.049(3)
N01V 0.053(3) 0.113(4) 0.075(3) 0.044(3) 0.016(2) 0.033(3)
N02B 0.094(4) 0.125(5) 0.103(4) 0.048(4) 0.059(4) 0.050(4)
N03Q 0.083(4) 0.116(5) 0.122(5) 0.017(4) 0.007(4) 0.047(4)
N03X 0.083(4) 0.132(5) 0.138(5) 0.062(5) 0.032(4) 0.042(4)
N04E 0.092(5) 0.161(7) 0.151(7) 0.074(5) 0.038(5) 0.030(5)
N05T 0.190(9) 0.116(6) 0.174(8) 0.036(6) 0.084(7) 0.057(6)
N06K 0.170(10) 0.282(15) 0.201(11) -0.120(11) 0.098(9) -0.089(10)
N010 0.051(3) 0.108(4) 0.075(3) 0.046(3) 0.018(2) 0.038(2)
N012 0.063(3) 0.122(4) 0.062(3) 0.045(3) 0.025(2) 0.048(3)
N014 0.049(2) 0.103(4) 0.075(3) 0.040(3) 0.020(2) 0.036(3)
N019 0.062(3) 0.109(4) 0.071(3) 0.043(3) 0.030(2) 0.044(3)
C0AA 0.31(4) 0.191(17) 0.15(2) 0.13(2) 0.03(3) -0.06(2)
C1AA 0.116(7) 0.314(14) 0.366(16) 0.268(13) 0.133(9) 0.122(9)
C01O 0.056(3) 0.101(4) 0.049(3) 0.037(3) 0.027(2) 0.034(3)
C02A 0.055(3) 0.109(4) 0.050(3) 0.039(3) 0.027(2) 0.037(3)
C2AA 0.091(6) 0.336(16) 0.288(13) 0.223(12) 0.079(7) 0.085(8)
C02L 0.060(3) 0.115(5) 0.055(3) 0.041(3) 0.023(2) 0.041(3)
C02M 0.057(3) 0.121(5) 0.053(3) 0.044(3) 0.030(2) 0.040(3)
C02N 0.060(3) 0.112(5) 0.069(3) 0.054(3) 0.038(3) 0.042(3)
C02O 0.056(3) 0.125(5) 0.065(3) 0.053(3) 0.033(3) 0.043(3)
C02P 0.055(3) 0.112(5) 0.046(3) 0.036(3) 0.026(2) 0.032(3)
C02R 0.051(3) 0.135(6) 0.057(3) 0.039(3) 0.024(2) 0.028(3)
C02U 0.051(3) 0.111(4) 0.061(3) 0.043(3) 0.019(2) 0.040(3)
C02X 0.059(3) 0.129(5) 0.048(3) 0.041(3) 0.026(2) 0.040(3)
C02Y 0.057(3) 0.157(7) 0.067(3) 0.057(4) 0.029(3) 0.054(4)
C3 0.112(9) 0.331(18) 0.298(17) 0.211(14) 0.078(10) 0.098(11)
C03B 0.052(3) 0.109(5) 0.085(4) 0.046(3) 0.014(3) 0.040(3)
C03F 0.076(4) 0.107(5) 0.071(3) 0.046(3) 0.028(3) 0.044(4)
C03H 0.079(4) 0.136(6) 0.071(3) 0.056(4) 0.036(3) 0.066(4)
C03I 0.060(3) 0.128(5) 0.079(4) 0.044(4) 0.022(3) 0.056(3)
C03K 0.056(3) 0.141(5) 0.075(3) 0.052(3) 0.026(3) 0.056(3)
C03M 0.074(4) 0.102(5) 0.078(4) 0.043(3) 0.031(3) 0.047(4)
C03N 0.054(3) 0.137(6) 0.075(4) 0.054(4) 0.030(3) 0.039(3)
C03O 0.062(3) 0.127(5) 0.054(3) 0.046(3) 0.026(3) 0.048(3)
C03P 0.052(3) 0.139(6) 0.061(3) 0.048(3) 0.027(2) 0.037(3)
C03S 0.056(3) 0.124(5) 0.062(3) 0.048(3) 0.029(3) 0.035(3)
C03U 0.061(3) 0.133(5) 0.087(4) 0.064(4) 0.039(3) 0.040(4)
C03V 0.054(3) 0.133(6) 0.085(4) 0.042(4) 0.013(3) 0.036(4)
C03Y 0.062(4) 0.129(5) 0.062(3) 0.045(3) 0.021(3) 0.044(4)
C4 0.22(2) 0.185(12) 0.213(17) 0.133(12) 0.093(15) 0.011(13)
C04A 0.059(4) 0.132(6) 0.098(5) 0.018(5) 0.004(4) 0.043(4)
C04D 0.091(5) 0.125(6) 0.097(5) 0.056(4) 0.047(4) 0.061(5)
C04F 0.077(4) 0.144(6) 0.080(4) 0.043(4) 0.017(3) 0.061(4)
C04J 0.069(4) 0.106(5) 0.107(5) 0.046(4) 0.022(3) 0.032(4)
C04K 0.093(5) 0.125(6) 0.124(6) 0.056(5) 0.062(5) 0.056(4)
C04L 0.086(5) 0.104(5) 0.104(5) 0.037(5) 0.015(4) 0.033(4)
C04M 0.058(4) 0.201(8) 0.114(5) 0.089(5) 0.044(4) 0.060(4)
C04N 0.072(4) 0.120(6) 0.129(5) 0.074(5) 0.051(4) 0.052(4)
C04O 0.093(5) 0.149(8) 0.089(4) 0.057(5) 0.029(4) 0.071(5)
C04P 0.131(8) 0.153(9) 0.113(6) 0.064(6) 0.052(6) 0.094(7)
C04Q 0.094(5) 0.105(5) 0.102(5) 0.054(4) 0.031(4) 0.051(4)
C04V 0.063(4) 0.138(7) 0.091(5) 0.041(4) 0.013(3) 0.012(4)
C04W 0.094(6) 0.153(8) 0.197(10) 0.104(8) 0.080(7) 0.077(6)
C04Y 0.126(8) 0.257(11) 0.092(5) 0.075(6) 0.051(5) 0.138(7)
C04Z 0.091(6) 0.286(11) 0.116(6) 0.124(7) 0.065(5) 0.110(6)
C05H 0.088(5) 0.127(6) 0.112(6) 0.032(5) 0.015(4) 0.042(4)
C05I 0.139(7) 0.178(7) 0.079(4) 0.042(4) 0.025(4) 0.108(6)
C05J 0.105(6) 0.129(6) 0.181(9) 0.085(6) 0.047(6) 0.057(5)
C05N 0.086(5) 0.226(10) 0.060(4) 0.043(5) 0.016(3) 0.045(6)
C05U 0.134(8) 0.133(8) 0.131(8) 0.029(7) 0.071(7) 0.048(7)
C05W 0.082(5) 0.170(8) 0.158(8) 0.015(7) 0.024(5) 0.022(5)
C06A 0.174(10) 0.177(9) 0.196(11) 0.118(8) 0.044(8) 0.067(8)
C06B 0.147(9) 0.181(10) 0.108(6) 0.048(6) 0.045(6) 0.026(7)
C06O 0.076(6) 0.265(15) 0.168(9) 0.040(10) 0.062(6) 0.034(8)
C022 0.061(3) 0.117(5) 0.055(3) 0.043(3) 0.033(2) 0.047(3)
C025 0.052(3) 0.120(5) 0.049(3) 0.044(3) 0.023(2) 0.040(3)
C026 0.052(3) 0.115(5) 0.049(3) 0.034(3) 0.019(2) 0.042(3)
C028 0.056(3) 0.111(5) 0.054(3) 0.036(3) 0.027(2) 0.040(3)
C030 0.067(4) 0.128(6) 0.059(3) 0.045(3) 0.029(3) 0.056(4)
C31 0.217(12) 0.131(9) 0.206(11) 0.010(8) 0.113(10) 0.060(8)
C031 0.054(3) 0.116(5) 0.059(3) 0.042(3) 0.025(2) 0.033(3)
C035 0.055(3) 0.118(5) 0.083(4) 0.052(4) 0.025(3) 0.047(3)
C039 0.063(3) 0.110(5) 0.078(4) 0.036(3) 0.029(3) 0.039(3)
C42 0.097(7) 0.39(2) 0.166(11) -0.041(13) 0.077(8) 0.009(11)
C043 0.055(3) 0.107(5) 0.086(4) 0.042(3) 0.022(3) 0.039(3)
C49 0.31(3) 0.177(14) 0.193(19) 0.122(15) 0.03(2) -0.027(18)
C50 0.185(13) 0.37(2) 0.130(9) 0.025(11) 0.070(10) -0.107(14)
C050 0.090(5) 0.115(6) 0.115(5) 0.054(5) 0.027(4) 0.040(4)
C051 0.119(8) 0.115(6) 0.143(8) 0.038(6) 0.012(6) 0.056(6)
C052 0.128(7) 0.119(6) 0.136(7) 0.069(5) 0.065(6) 0.062(6)
C061 0.083(6) 0.248(13) 0.128(7) -0.040(8) 0.061(6) -0.025(7)
C063 0.078(6) 0.175(11) 0.207(11) 0.113(9) -0.019(6) -0.006(6)
O1 0.042(2) 0.042(2) 0.059(2) 0.0224(18) 0.0222(18) 0.0151(16)
O1AA 0.250(12) 0.46(2) 0.154(7) 0.105(10) 0.097(8) 0.191(14)
O2 0.191(7) 0.148(7) 0.110(4) 0.046(4) 0.080(5) 0.118(6)
O2AA 0.222(11) 0.44(2) 0.163(8) 0.157(11) 0.030(8) 0.057(12)
O3 0.095(7) 0.115(7) 0.126(8) 0.050(6) 0.002(6) 0.052(6)
O4 0.144(11) 0.149(10) 0.165(11) 0.063(9) 0.038(9) 0.096(9)
O4W 0.078(3) 0.122(4) 0.106(3) 0.052(3) 0.019(2) 0.049(3)
O5 0.221(13) 0.325(17) 0.337(18) 0.161(15) 0.121(13) 0.121(13)
O05K 0.290(12) 0.288(11) 0.330(13) 0.232(11) 0.244(11) 0.182(10)
O05M 0.193(9) 0.44(2) 0.240(11) 0.231(13) 0.105(9) 0.134(11)
O5W 0.159(6) 0.155(5) 0.119(4) 0.044(4) 0.051(4) 0.037(5)
O6 0.134(11) 0.181(14) 0.36(3) 0.183(17) 0.124(15) 0.034(10)
O6W 0.204(8) 0.182(7) 0.131(5) 0.043(5) 0.059(5) 0.070(6)
O12W 0.100(4) 0.133(4) 0.135(4) 0.071(3) 0.048(3) 0.043(3)
O13W 0.326(18) 0.254(13) 0.319(16) 0.155(12) 0.153(14) 0.063(12)
O14W 0.107(4) 0.208(6) 0.130(4) 0.075(4) 0.059(3) 0.085(4)
O15W 0.226(13) 0.278(14) 0.45(2) 0.178(16) 0.141(15) 0.139(11)
O16W 0.063(4) 0.139(7) 0.093(5) 0.074(5) 0.050(4) 0.068(5)
O17W 0.143(7) 0.209(9) 0.308(13) 0.139(9) 0.035(8) 0.006(6)
O23W 0.120(14) 0.076(10) 0.170(17) 0.074(11) 0.103(14) 0.068(10)
O25W 0.176(14) 0.138(11) 0.42(3) 0.151(15) 0.207(18) 0.088(10)
O28W 0.080(4) 0.318(12) 0.250(9) 0.218(9) -0.003(5) -0.011(5)
O30W 0.159(15) 0.37(3) 0.173(17) -0.13(2) 0.103(14) -0.092(19)
O31W 0.29(3) 0.192(17) 0.133(13) -0.024(12) 0.086(15) -0.059(17)
O33W 0.139(6) 0.196(8) 0.258(11) -0.003(7) 0.096(7) 0.005(6)
O34W 0.181(9) 0.242(10) 0.254(11) 0.133(9) 0.080(8) 0.023(7)
O36W 0.068(5) 0.105(6) 0.108(6) 0.068(5) 0.031(5) 0.033(4)
O37W 0.052(2) 0.133(4) 0.106(3) 0.061(3) 0.013(2) 0.015(2)
O38W 0.062(2) 0.105(3) 0.129(4) 0.041(3) 0.025(2) 0.018(2)
O45W 0.220(9) 0.341(13) 0.124(5) 0.067(7) 0.073(6) 0.175(10)
O50W 0.098(4) 0.088(3) 0.207(6) 0.058(4) 0.045(4) 0.038(3)
O51W 0.086(3) 0.177(5) 0.087(3) 0.075(3) 0.041(2) 0.082(3)
O54W 0.179(7) 0.172(7) 0.309(11) 0.131(7) 0.138(8) 0.110(6)
O058 0.159(7) 0.178(7) 0.187(7) 0.074(6) -0.037(6) 0.053(5)
O7 0.103(13) 0.107(13) 0.077(10) 0.050(9) 0.039(9) 0.040(10)
O2BA 0.33(3) 0.142(12) 0.091(8) 0.014(8) 0.001(11) 0.068(14)
O9AA 0.38(2) 0.219(13) 0.35(2) -0.059(14) -0.215(19) 0.137(14)
N1BA 0.187(12) 0.209(12) 0.221(12) 0.038(10) 0.015(10) 0.105(10)
C0BA 0.269(17) 0.155(10) 0.56(3) 0.240(17) 0.29(2) 0.125(11)
O6AA 0.161(8) 0.151(7) 0.462(19) 0.190(10) 0.206(11) 0.094(6)
C2BA 0.103(9) 0.196(15) 0.35(3) -0.059(16) 0.131(14) -0.002(9)
C1 0.080(6) 0.307(19) 0.261(15) 0.237(16) 0.082(8) 0.093(9)
N2 0.133(8) 0.55(3) 0.340(17) 0.38(2) 0.117(10) 0.154(12)
C7 0.150(16) 0.172(11) 0.163(17) 0.025(14) 0.026(13) -0.022(13)
C5AA 0.24(3) 0.218(19) 0.24(3) 0.08(2) -0.05(2) -0.12(2)
C54 0.18(2) 0.235(18) 0.19(2) 0.082(19) -0.035(17) -0.044(17)
O3AA 0.29(2) 0.35(3) 0.30(2) 0.24(2) 0.25(2) 0.19(2)
O8AA 0.097(9) 0.103(10) 0.175(14) 0.037(9) 0.071(9) 0.029(7)
O0BA 0.39(3) 0.200(16) 0.099(9) 0.076(10) 0.075(14) 0.104(18)

loop_
_atom_type_symbol
_atom_type_description
_atom_type_scat_dispersion_real
_atom_type_scat_dispersion_imag
_atom_type_scat_source
C C 0.0181 0.0091 'International Tables Vol C Tables 4.2.6.8 and 6.1.1.4'
H H 0.0000 0.0000 'International Tables Vol C Tables 4.2.6.8 and 6.1.1.4'
Br Br -0.6763 1.2805 'International Tables Vol C Tables 4.2.6.8 and 6.1.1.4'
N N 0.0311 0.0180 'International Tables Vol C Tables 4.2.6.8 and 6.1.1.4'
O O 0.0492 0.0322 'International Tables Vol C Tables 4.2.6.8 and 6.1.1.4'
S S 0.3331 0.5567 'International Tables Vol C Tables 4.2.6.8 and 6.1.1.4'

loop_
_geom_angle_atom_site_label_1
_geom_angle_atom_site_label_2
_geom_angle_atom_site_label_3
_geom_angle
_geom_angle_site_symmetry_1
_geom_angle_site_symmetry_3
H05Ha C05Y H05I 109.0 . .
S2a C060 S1 67.6(4) . .
C060 S1 S2 47.3(4) . .
C064 S1 S2 66.1(4) . .
C064 S1 C060 110.1(5) . .
S2a C060 C04B 108.9(7) . .
S2a C060 H06G 140.0 . .
C040 O01U H01U 109.5 . .
C05P O05A H05A 109.5 . .
C02G O007 C03R 115.7(5) . .
S2a C060 H06H 45.7 . .
S2a C060 H06I 109.9 . .
S2a C060 H06J 109.9 . .
C02E O009 C04R 117.1(4) . .
C01G N00E C01I 116.0(4) . .
H06Ia C060 H06J 108.3 . .
S2a C064 H06K 44.0 . .
S2a C064 H06L 110.3 . .
C01C N00H H00H 115.7 . .
C01Y N00H H00H 115.7 . .
C01Y N00H C01C 128.7(4) . .
C01D N00J H00J 118.1 . .
C01D N00J C02H 123.9(4) . .
S2a C064 H06M 102.6 . .
H06Ma C064 H06N 104.9 . .
S2a C064 H06N 102.6 . .
S3a S1Q C42 68.7(10) . .
C02H N00J H00J 118.1 . .
C023 N00P C02W 117.8(5) . .
C01M N00T C02J 116.4(5) . .
S3a S1Q C50 78.8(10) . .
S3a C42 H42A 63.9 . .
S3a C42 H42B 136.4 . .
C020 N00U H00U 119.3 . .
C020 N00U C034 121.4(5) . .
C034 N00U H00U 119.3 . .
C02D N00W H00W 115.8 . .
C03G N00W H00W 115.8 . .
C03G N00W C02D 128.3(5) . .
S3a C42 H42C 108.2 . .
S3a C42 H42D 108.2 . .
H42Ca C42 H42D 107.4 . .
S3a C50 H50A 126.4 . .
S3a C50 H50B 59.0 . .
S3a C50 H50C 105.2 . .
H50Ca C50 H50D 105.9 . .
S3a C50 H50D 105.2 . .
S1 S2a C064 49.4(4) . .
C03A N00Y H00Y 119.2 . .
C021 N00Y H00Y 119.2 . .
C021 N00Y C03A 121.6(5) . .
C02C N00Z H00Z 120.6 . .
C02C N00Z C024 118.8(4) . .
C024 N00Z H00Z 120.6 . .
C03W N01F C02S 119.4(5) . .
C04B N01K H01K 119.7 . .
C04B N01K C049 120.6(5) . .
C049 N01K H01K 119.7 . .
H01A N01L H01B 120.0 . .
C03L N01L H01A 120.0 . .
C03L N01L H01B 120.0 . .
H01C C01P H01D 108.3 . .
N00L C01P H01C 109.9 . .
N00L C01P H01D 109.9 . .
N00L C01P C020 109.1(5) . .
C020 C01P H01C 109.9 . .
C020 C01P H01D 109.9 . .
C05D N01R H01R 119.7 . .
C045 N01R H01R 119.7 . .
C045 N01R C05D 120.7(7) . .
C02Q N01Z H01Z 118.9 . .
C02Q N01Z C044 122.2(6) . .
C044 N01Z H01Z 118.9 . .
H06A N069 H06B 120.0 . .
C06E N069 H06A 120.0 . .
C06E N069 H06B 120.0 . .
C01P N00L H00L 119.6 . .
C01J N00L C01P 120.9(5) . .
C01J N00L H00L 119.6 . .
N00H C01C C01I 116.2(4) . .
N00H C01C C027 125.5(5) . .
C027 C01C C01I 118.3(5) . .
O003 C01D N00J 124.5(5) . .
O003 C01D C01G 120.5(5) . .
N00J C01D C01G 114.9(4) . .
N00E C01G C01D 114.7(5) . .
N00E C01G C01X 124.9(5) . .
C01X C01G C01D 120.2(4) . .
N00E C01I C01C 116.6(5) . .
N00E C01I C01T 124.0(4) . .
C01C C01I C01T 119.4(4) . .
O004 C01J N00L 124.3(5) . .
O004 C01J C01M 122.5(5) . .
N00L C01J C01M 113.1(6) . .
N00T C01M C01J 118.0(5) . .
N00T C01M C02Z 125.4(5) . .
C02Z C01M C01J 116.5(6) . .
C02E C01T C01I 115.6(4) . .
C033 C01T C01I 119.5(5) . .
C033 C01T C02E 124.8(5) . .
C01G C01X H01X 120.3 . .
C02E C01X C01G 119.4(5) . .
C02E C01X H01X 120.3 . .
O008 C01Y N00H 125.5(5) . .
O008 C01Y C02S 120.6(5) . .
N00H C01Y C02S 113.9(4) . .
O00D C02C N00Z 121.5(5) . .
O00D C02C C034 118.8(5) . .
N00Z C02C C034 119.6(4) . .
N00W C02D C02J 114.2(5) . .
C037 C02D N00W 125.4(7) . .
C037 C02D C02J 120.3(6) . .
O009 C02E C01T 114.0(5) . .
O009 C02E C01X 126.0(5) . .
C01X C02E C01T 119.9(5) . .
H02A C02F H02B 107.7 . .
C02T C02F H02A 108.8 . .
C02T C02F H02B 108.8 . .
C024 C02F H02A 108.8 . .
C024 C02F H02B 108.8 . .
C024 C02F C02T 113.6(4) . .
O007 C02G C02V 116.2(5) . .
O007 C02G C02Z 124.6(7) . .
C02Z C02G C02V 119.2(5) . .
N00J C02H H02C 109.7 . .
N00J C02H H02D 109.7 . .
N00J C02H C023 109.8(4) . .
H02C C02H H02D 108.2 . .
C023 C02H H02C 109.7 . .
C023 C02H H02D 109.7 . .
C027 C02I H02I 119.1 . .
C027 C02I C033 121.7(5) . .
C033 C02I H02I 119.1 . .
N00T C02J C02D 117.5(5) . .
N00T C02J C02V 123.4(6) . .
C02V C02J C02D 119.1(5) . .
O00S C02Q N01Z 122.0(6) . .
O00S C02Q C03A 122.6(6) . .
N01Z C02Q C03A 115.5(6) . .
N01F C02S C01Y 116.7(5) . .
N01F C02S C04S 122.3(6) . .
C04S C02S C01Y 120.9(5) . .
C02F C02T H02E 109.1 . .
C02F C02T H02F 109.1 . .
H02E C02T H02F 107.8 . .
C032 C02T C02F 112.5(4) . .
C032 C02T H02E 109.1 . .
C032 C02T H02F 109.1 . .
C02G C02V C02J 117.4(5) . .
C03T C02V C02G 123.2(6) . .
C03T C02V C02J 119.4(7) . .
N00P C02W C03G 117.0(6) . .
N00P C02W C03Z 123.4(5) . .
C03Z C02W C03G 119.6(6) . .
C01M C02Z H02Z 121.0 . .
C02G C02Z C01M 118.0(6) . .
C02G C02Z H02Z 121.0 . .
N00Y C03A C02Q 109.7(5) . .
N00Y C03A H03A 109.6 . .
N00Y C03A C04X 109.5(5) . .
C02Q C03A H03A 109.6 . .
C02Q C03A C04X 109.0(5) . .
C04X C03A H03A 109.6 . .
C03J C03E H03E 120.6 . .
C03J C03E C023 118.7(5) . .
C023 C03E H03E 120.6 . .
O017 C03G N00W 125.6(6) . .
O017 C03G C02W 121.9(7) . .
N00W C03G C02W 112.3(5) . .
C03E C03J H03J 120.6 . .
C03Z C03J C03E 118.7(6) . .
C03Z C03J H03J 120.6 . .
N01L C03L H03B 109.3 . .
N01L C03L H03C 109.3 . .
H03B C03L H03C 107.9 . .
C032 C03L N01L 111.7(5) . .
C032 C03L H03B 109.3 . .
C032 C03L H03C 109.3 . .
O007 C03R H03D 109.7 . .
O007 C03R H03F 109.7 . .
O007 C03R C040 109.8(7) . .
H03D C03R H03F 108.2 . .
C040 C03R H03D 109.7 . .
C040 C03R H03F 109.7 . .
C02V C03T H03T 120.1 . .
C038 C03T C02V 119.8(6) . .
C038 C03T H03T 120.1 . .
N01F C03W C049 119.1(5) . .
N01F C03W C054 121.0(6) . .
C054 C03W C049 119.9(6) . .
C02W C03Z H03Z 120.9 . .
C03J C03Z C02W 118.1(6) . .
C03J C03Z H03Z 120.9 . .
H4AA C4AA H4AB 103.4 . .
C06L C4AA H4AA 96.1 . .
C06L C4AA H4AB 96.1 . .
N12 C4AA H4AA 96.1 . .
N12 C4AA H4AB 96.1 . .
N12 C4AA C06L 160(3) . .
O01N C04B N01K 124.2(6) . .
O01N C04B C060 122.7(7) . .
N01K C04B C060 113.0(6) . .
H04A C04C H04B 108.5 . .
C034 C04C H04A 110.1 . .
C034 C04C H04B 110.1 . .
C042 C04C H04A 110.1 . .
C042 C04C H04B 110.1 . .
C042 C04C C034 107.8(4) . .
C04I C04H H04H 119.7 . .
C04I C04H C042 120.6(9) . .
C042 C04H H04H 119.7 . .
C04H C04I H04I 119.7 . .
C04H C04I C05O 120.6(9) . .
C05O C04I H04I 119.7 . .
O009 C04R H04C 110.0 . .
O009 C04R H04D 110.0 . .
O009 C04R C05P 108.5(6) . .
H04C C04R H04D 108.4 . .
C05P C04R H04C 110.0 . .
C05P C04R H04D 110.0 . .
C02S C04S H04S 120.6 . .
C05G C04S C02S 118.9(7) . .
C05G C04S H04S 120.6 . .
C03A C04X H04E 109.4 . .
C03A C04X H04F 109.4 . .
C03A C04X C057 111.2(6) . .
H04E C04X H04F 108.0 . .
C057 C04X H04E 109.4 . .
C057 C04X H04F 109.4 . .
H05B C05C H05C 107.7 . .
C05X C05C H05B 108.8 . .
C05X C05C H05C 108.8 . .
C044 C05C H05B 108.8 . .
C044 C05C H05C 108.8 . .
C044 C05C C05X 113.7(7) . .
N01R C05D H05D 109.1 . .
N01R C05D C064 109.9(7) . .
N01R C05D C1 112.9(9) . .
C064 C05D H05D 109.1 . .
C064 C05D C1 106.8(7) . .
C1 C05D H05D 109.1 . .
C04S C05G H05G 119.9 . .
C04S C05G C054 120.2(7) . .
C054 C05G H05G 119.9 . .
C04I C05O H05O 121.6 . .
C05R C05O C04I 116.7(9) . .
C05R C05O H05O 121.6 . .
O03C C05P O05A 122.4(9) . .
O03C C05P C04R 123.6(8) . .
O05A C05P C04R 113.8(8) . .
C05O C05R H05R 118.1 . .
C05O C05R C056 123.8(11) . .
C056 C05R H05R 118.1 . .
C05C C05X H05E 109.5 . .
C05C C05X H05F 109.5 . .
C05C C05X C06L 110.7(10) . .
H05E C05X H05F 108.1 . .
C06L C05X H05E 109.5 . .
C06L C05X H05F 109.5 . .
C06E C05Y H05H 110.9 . .
C06E C05Y H05I 110.9 . .
C06E C05Y C057 104.1(9) . .
C057 C05Y H05H 110.9 . .
C057 C05Y H05I 110.9 . .
N069 C06E C05Y 106.1(10) . .
N069 C06E H06C 110.5 . .
N069 C06E H06D 110.5 . .
C05Y C06E H06C 110.5 . .
C05Y C06E H06D 110.5 . .
H06C C06E H06D 108.7 . .
C4AA C06L C05X 124(2) . .
C4AA C06L H06E 106.3 . .
C4AA C06L H06F 106.3 . .
C05X C06L H06E 106.3 . .
C05X C06L H06F 106.3 . .
H06E C06L H06F 106.4 . .
O005 C020 N00U 124.4(5) . .
O005 C020 C01P 121.7(4) . .
N00U C020 C01P 114.0(5) . .
O00G C021 N00Y 121.6(5) . .
O00G C021 C024 121.2(5) . .
N00Y C021 C024 117.1(5) . .
N00P C023 C02H 116.9(5) . .
N00P C023 C03E 123.1(5) . .
C03E C023 C02H 120.0(4) . .
N00Z C024 C02F 110.3(4) . .
N00Z C024 C021 108.9(4) . .
N00Z C024 H024 108.9 . .
C02F C024 H024 108.9 . .
C021 C024 C02F 110.8(4) . .
C021 C024 H024 108.9 . .
C01C C027 H027 119.4 . .
C02I C027 C01C 121.2(5) . .
C02I C027 H027 119.4 . .
C02T C032 H03G 109.2 . .
C02T C032 H03H 109.2 . .
C03L C032 C02T 112.2(5) . .
C03L C032 H03G 109.2 . .
C03L C032 H03H 109.2 . .
H03G C032 H03H 107.9 . .
C01T C033 H033 120.1 . .
C02I C033 C01T 119.8(5) . .
C02I C033 H033 120.1 . .
N00U C034 C02C 112.8(5) . .
N00U C034 C04C 110.2(5) . .
N00U C034 H034 107.3 . .
C02C C034 C04C 111.7(4) . .
C02C C034 H034 107.3 . .
C04C C034 H034 107.3 . .
C02D C037 H037 121.1 . .
C02D C037 C038 117.8(7) . .
C038 C037 H037 121.1 . .
C03T C038 C037 123.5(6) . .
C03T C038 H038 118.3 . .
C037 C038 H038 118.3 . .
O01H C040 O01U 125.3(7) . .
O01H C040 C03R 122.3(10) . .
O01U C040 C03R 112.4(9) . .
C04H C042 C04C 118.7(8) . .
C056 C042 C04C 122.3(8) . .
C056 C042 C04H 119.0(7) . .
N01Z C044 C05C 112.2(6) . .
N01Z C044 H044 109.8 . .
N01Z C044 C045 108.6(6) . .
C05C C044 H044 109.8 . .
C045 C044 C05C 106.4(6) . .
C045 C044 H044 109.8 . .
O02K C045 N01R 122.5(8) . .
O02K C045 C044 121.6(8) . .
N01R C045 C044 115.7(6) . .
N01K C049 C03W 109.6(5) . .
N01K C049 H04G 109.7 . .
N01K C049 H04J 109.7 . .
C03W C049 H04G 109.7 . .
C03W C049 H04J 109.7 . .
H04G C049 H04J 108.2 . .
C03W C054 H054 121.0 . .
C05G C054 C03W 118.0(7) . .
C05G C054 H054 121.0 . .
C05R C056 H056 120.5 . .
C042 C056 C05R 119.1(10) . .
C042 C056 H056 120.5 . .
C04X C057 C05Y 108.6(8) . .
C04X C057 H05J 110.0 . .
C04X C057 H05K 110.0 . .
C05Y C057 H05J 110.0 . .
C05Y C057 H05K 110.0 . .
H05J C057 H05K 108.4 . .
S1 C060 H06G 107.2 . .
S1 C060 H06H 107.2 . .
S1 C060 H06I 127.7 . .
S1 C060 H06J 42.5 . .
C04B C060 S1 120.4(6) . .
C04B C060 H06G 107.2 . .
C04B C060 H06H 107.2 . .
C04B C060 H06I 109.9 . .
C04B C060 H06J 109.9 . .
C060 S2a S1 65.1(4) . .
H06G C060 H06H 106.9 . .
H06G C060 H06I 40.0 . .
C060 S2a C064 111.1(6) . .
H06G C060 H06J 72.3 . .
H06H C060 H06I 68.0 . .
H06H C060 H06J 141.2 . .
S1 C064 S2 64.5(5) . .
S1 C064 H06K 107.4 . .
S1 C064 H06L 107.4 . .
S1 C064 H06M 129.0 . .
S1 C064 H06N 42.2 . .
C05D C064 S1 119.7(7) . .
C05D C064 S2 138.2(8) . .
C05D C064 H06K 107.4 . .
C05D C064 H06L 107.4 . .
C05D C064 H06M 102.6 . .
C05D C064 H06N 102.6 . .
H06K C064 H06L 106.9 . .
H06K C064 H06M 83.4 . .
H06K C064 H06N 146.3 . .
H06L C064 H06M 27.3 . .
H06L C064 H06N 77.7 . .
C50 S1Q C42 143.8(15) . .
C02N O00F C04N 117.5(5) . .
C02R O00K C04V 116.0(5) . .
C063 O05V H05V 109.5 . .
C04W O047 H047 109.5 . .
C02U N00I H00I 120.1 . .
S1Q S3a C42 64.1(9) . .
S1Q S3a C50 53.8(9) . .
C028 N00I H00I 120.1 . .
C028 N00I C02U 119.7(5) . .
C02P N00O C025 117.1(5) . .
C02A N00R C01O 118.4(5) . .
C02M N00X H00X 115.3 . .
C030 N00X H00X 115.3 . .
C030 N00X C02M 129.4(6) . .
H1A N1 H1B 120.0 . .
C3 N1 H1A 120.0 . .
C3 N1 H1B 120.0 . .
C03H N01B C04D 119.0(6) . .
C03B N01V H01V 120.2 . .
C03B N01V C03V 119.6(5) . .
C03V N01V H01V 120.2 . .
C04K N02B H02G 118.1 . .
C061 N02B H02G 118.1 . .
C061 N02B C04K 123.8(7) . .
C04A N03Q H03Q 120.8 . .
C04A N03Q C05H 118.3(7) . .
C05H N03Q H03Q 120.8 . .
C04L N03X H03X 119.7 . .
C04L N03X C05J 120.6(8) . .
C05J N03X H03X 119.7 . .
H4AC N4AA H4AD 120.0 . .
C0AA N4AA H4AC 120.0 . .
C0AA N4AA H4AD 120.0 . .
C06B N04E H04K 121.0 . .
C051 N04E H04K 121.0 . .
C051 N04E C06B 118.1(9) . .
C05U N05T H05T 117.1 . .
C05U N05T C31 125.8(11) . .
C31 N05T H05T 117.1 . .
H06O N06K H06P 120.0 . .
C06O N06K H06O 120.0 . .
C06O N06K H06P 120.0 . .
C026 N010 H010 117.4 . .
C026 N010 C035 125.2(5) . .
C035 N010 H010 117.4 . .
C03F N012 H012 114.3 . .
C03F N012 C03O 131.4(5) . .
C03O N012 H012 114.3 . .
C02L N014 H014 117.5 . .
C02L N014 C043 125.0(5) . .
C043 N014 H014 117.5 . .
C039 N019 C03M 117.4(6) . .
N4AA C0AA H0AA 108.6 . .
N4AA C0AA H0AB 108.6 . .
N4AA C0AA C49 115(3) . .
H0AA C0AA H0AB 107.6 . .
C49 C0AA H0AA 108.6 . .
C49 C0AA H0AB 108.6 . .
H1AA C1AA H1AB 106.0 . .
C2AA C1AA H1AA 105.4 . .
C2AA C1AA H1AB 105.4 . .
C3 C1AA H1AA 105.4 . .
C3 C1AA H1AB 105.4 . .
C3 C1AA C2AA 127.8(14) . .
N00R C01O C02M 118.0(5) . .
N00R C01O C02O 123.5(5) . .
C02O C01O C02M 118.5(5) . .
N00R C02A C02L 116.7(5) . .
N00R C02A C022 123.4(5) . .
C022 C02A C02L 119.9(5) . .
C1AA C2AA H2AA 108.0 . .
C1AA C2AA H2AB 108.0 . .
H2AA C2AA H2AB 107.3 . .
C05N C2AA C1AA 117.0(10) . .
C05N C2AA H2AA 108.0 . .
C05N C2AA H2AB 108.0 . .
O00A C02L N014 123.7(6) . .
O00A C02L C02A 120.0(6) . .
N014 C02L C02A 116.2(5) . .
N00X C02M C01O 115.1(5) . .
C03S C02M N00X 124.3(5) . .
C03S C02M C01O 120.5(6) . .
O00F C02N C02O 114.8(6) . .
C022 C02N O00F 125.5(5) . .
C022 C02N C02O 119.7(6) . .
C01O C02O C02N 116.6(6) . .
C01O C02O C03U 121.6(5) . .
C03U C02O C02N 121.8(6) . .
N00O C02P C028 118.1(5) . .
N00O C02P C031 124.3(5) . .
C031 C02P C028 117.6(6) . .
O00K C02R C02X 117.3(5) . .
O00K C02R C031 123.7(7) . .
C031 C02R C02X 119.0(6) . .
N00I C02U H02H 109.0 . .
N00I C02U H02J 109.0 . .
N00I C02U C026 112.9(5) . .
H02H C02U H02J 107.8 . .
C026 C02U H02H 109.0 . .
C026 C02U H02J 109.0 . .
C02R C02X C03P 123.3(6) . .
C025 C02X C02R 117.5(5) . .
C025 C02X C03P 119.2(7) . .
C03P C02Y H02Y 118.8 . .
C03P C02Y C03Y 122.4(6) . .
C03Y C02Y H02Y 118.8 . .
N1 C3 C1AA 123.6(13) . .
N1 C3 H3A 106.4 . .
N1 C3 H3B 106.4 . .
C1AA C3 H3A 106.4 . .
C1AA C3 H3B 106.4 . .
H3A C3 H3B 106.5 . .
O00Q C03B N01V 121.1(6) . .
O00Q C03B C035 118.9(6) . .
N01V C03B C035 120.0(6) . .
O00N C03F N012 124.4(6) . .
O00N C03F C03M 122.1(7) . .
N012 C03F C03M 113.5(5) . .
N01B C03H C04O 121.3(8) . .
N01B C03H C030 117.7(5) . .
C04O C03H C030 121.0(7) . .
H03I C03I H03K 107.6 . .
C03K C03I H03I 108.8 . .
C03K C03I H03K 108.8 . .
C03K C03I C035 114.0(4) . .
C035 C03I H03I 108.8 . .
C035 C03I H03K 108.8 . .
C04F C03K C03I 120.3(7) . .
C04F C03K C04M 120.0(7) . .
C04M C03K C03I 119.7(8) . .
N019 C03M C03F 114.4(6) . .
C04Q C03M N019 122.7(6) . .
C04Q C03M C03F 122.9(6) . .
C03S C03N H03N 118.9 . .
C03U C03N H03N 118.9 . .
C03U C03N C03S 122.2(6) . .
C03Y C03O N012 122.9(6) . .
C03Y C03O C025 121.1(6) . .
C025 C03O N012 116.0(5) . .
C02X C03P H03P 120.0 . .
C02Y C03P C02X 120.1(6) . .
C02Y C03P H03P 120.0 . .
C02M C03S C03N 119.9(5) . .
C02M C03S H03S 120.1 . .
C03N C03S H03S 120.1 . .
C02O C03U H03U 121.3 . .
C03N C03U C02O 117.3(7) . .
C03N C03U H03U 121.3 . .
N01V C03V H03V 109.9 . .
N01V C03V C04A 109.3(5) . .
N01V C03V C05N 110.7(6) . .
C04A C03V H03V 109.9 . .
C04A C03V C05N 107.2(7) . .
C05N C03V H03V 109.9 . .
C02Y C03Y H03Y 121.1 . .
C03O C03Y C02Y 117.8(7) . .
C03O C03Y H03Y 121.1 . .
H4A C4 H4B 109.2 . .
C06A C4 H4A 111.2 . .
C06A C4 H4B 111.2 . .
C49 C4 H4A 111.2 . .
C49 C4 H4B 111.2 . .
C49 C4 C06A 102.6(16) . .
O01A C04A N03Q 123.1(8) . .
O01A C04A C03V 122.3(7) . .
N03Q C04A C03V 114.5(7) . .
N01B C04D C04K 117.6(6) . .
N01B C04D C052 123.3(8) . .
C052 C04D C04K 119.0(8) . .
C03K C04F H04L 120.1 . .
C03K C04F C05I 119.8(9) . .
C05I C04F H04L 120.1 . .
C039 C04J H04M 120.7 . .
C050 C04J H04M 120.7 . .
C050 C04J C039 118.5(7) . .
N02B C04K C04D 112.7(6) . .
N02B C04K H04N 109.0 . .
N02B C04K H04O 109.0 . .
C04D C04K H04N 109.0 . .
C04D C04K H04O 109.0 . .
H04N C04K H04O 107.8 . .
O01S C04L N03X 122.1(8) . .
O01S C04L C05H 122.2(8) . .
N03X C04L C05H 115.7(9) . .
C03K C04M H04P 121.0 . .
C03K C04M C04Z 118.1(10) . .
C04Z C04M H04P 121.0 . .
O00F C04N H04Q 110.0 . .
O00F C04N H04R 110.0 . .
O00F C04N C04W 108.3(6) . .
H04Q C04N H04R 108.4 . .
C04W C04N H04Q 110.0 . .
C04W C04N H04R 110.0 . .
C03H C04O H04T 120.6 . .
C04P C04O C03H 118.8(8) . .
C04P C04O H04T 120.6 . .
C04O C04P H04U 119.7 . .
C04O C04P C052 120.7(8) . .
C052 C04P H04U 119.7 . .
C03M C04Q H04V 120.8 . .
C03M C04Q C050 118.4(7) . .
C050 C04Q H04V 120.8 . .
O00K C04V H04W 110.1 . .
O00K C04V H04X 110.1 . .
O00K C04V C063 107.9(8) . .
H04W C04V H04X 108.4 . .
C063 C04V H04W 110.1 . .
C063 C04V H04X 110.1 . .
O029 C04W O047 124.5(10) . .
O029 C04W C04N 121.4(7) . .
O047 C04W C04N 114.1(10) . .
C04Z C04Y H04Y 120.0 . .
C05I C04Y H04Y 120.0 . .
C05I C04Y C04Z 120.0(10) . .
C04M C04Z H04Z 119.7 . .
C04Y C04Z C04M 120.6(10) . .
C04Y C04Z H04Z 119.7 . .
N03Q C05H C04L 107.2(8) . .
N03Q C05H H05L 109.1 . .
N03Q C05H C05W 112.0(8) . .
C04L C05H H05L 109.1 . .
C04L C05H C05W 110.4(7) . .
C05W C05H H05L 109.1 . .
C04F C05I H05M 119.3 . .
C04Y C05I C04F 121.5(12) . .
C04Y C05I H05M 119.3 . .
N03X C05J H05N 109.4 . .
N03X C05J C06A 107.0(9) . .
N03X C05J C051 110.7(8) . .
C06A C05J H05N 109.4 . .
C06A C05J C051 111.0(9) . .
C051 C05J H05N 109.4 . .
C2AA C05N C03V 118.8(9) . .
C2AA C05N H05P 107.6 . .
C2AA C05N H05Q 107.6 . .
C03V C05N H05P 107.6 . .
C03V C05N H05Q 107.6 . .
H05P C05N H05Q 107.1 . .
O04T C05U N05T 122.9(11) . .
O04T C05U C06B 121.5(11) . .
N05T C05U C06B 115.5(10) . .
C05H C05W H05S 107.7 . .
C05H C05W H05U 107.7 . .
H05S C05W H05U 107.1 . .
C7 C05W C05H 118.5(12) . .
C7 C05W H05S 107.7 . .
C7 C05W H05U 107.7 . .
C4 C06A H06Q 109.1 . .
C4 C06A H06R 109.1 . .
C05J C06A C4 112.3(11) . .
C05J C06A H06Q 109.1 . .
C05J C06A H06R 109.1 . .
H06Q C06A H06R 107.9 . .
N04E C06B C05U 111.4(8) . .
N04E C06B H06S 109.6 . .
C05U C06B H06S 109.6 . .
C50 C06B N04E 108.8(9) . .
C50 C06B C05U 107.7(13) . .
C50 C06B H06S 109.6 . .
O068 C06O N06K 124.2(11) . .
O068 C06O C31 115.0(13) . .
N06K C06O C31 120.4(10) . .
C02A C022 H022 120.8 . .
C02N C022 C02A 118.4(5) . .
C02N C022 H022 120.8 . .
N00O C025 C02X 123.2(6) . .
N00O C025 C03O 117.5(5) . .
C03O C025 C02X 119.3(5) . .
O006 C026 N010 123.0(6) . .
O006 C026 C02U 122.7(4) . .
N010 C026 C02U 114.3(6) . .
O00C C028 N00I 122.6(5) . .
O00C C028 C02P 120.9(6) . .
N00I C028 C02P 116.6(6) . .
O00M C030 N00X 124.6(7) . .
O00M C030 C03H 122.5(5) . .
N00X C030 C03H 113.0(6) . .
N05T C31 C06O 117.1(11) . .
N05T C31 H31A 108.0 . .
N05T C31 H31B 108.0 . .
C06O C31 H31A 108.0 . .
C06O C31 H31B 108.0 . .
H31A C31 H31B 107.3 . .
C02P C031 C02R 118.9(6) . .
C02P C031 H031 120.6 . .
C02R C031 H031 120.6 . .
N010 C035 C03B 114.6(5) . .
N010 C035 C03I 109.4(5) . .
N010 C035 H035 107.6 . .
C03B C035 C03I 109.8(4) . .
C03B C035 H035 107.6 . .
C03I C035 H035 107.6 . .
N019 C039 C04J 122.1(6) . .
N019 C039 C043 116.3(6) . .
C04J C039 C043 121.6(6) . .
S1Q C42 S3 47.2(5) . .
S1Q C42 H42A 107.2 . .
S1Q C42 H42B 107.2 . .
S1Q C42 H42C 62.4 . .
S1Q C42 H42D 131.2 . .
S1Q C42 C061 120.4(9) . .
H42A C42 H42B 106.9 . .
H42A C42 H42C 143.0 . .
H42A C42 H42D 50.4 . .
H42B C42 H42C 51.9 . .
H42B C42 H42D 58.2 . .
C061 C42 S3 116.3(12) . .
C061 C42 H42A 107.2 . .
C061 C42 H42B 107.2 . .
C061 C42 H42C 108.2 . .
C061 C42 H42D 108.2 . .
N014 C043 C039 110.9(5) . .
N014 C043 H04 109.5 . .
N014 C043 H 109.5 . .
C039 C043 H04 109.5 . .
C039 C043 H 109.5 . .
H04 C043 H 108.0 . .
C0AA C49 H49A 110.2 . .
C0AA C49 H49B 110.2 . .
C4 C49 C0AA 108(2) . .
C4 C49 H49A 110.2 . .
C4 C49 H49B 110.2 . .
H49A C49 H49B 108.5 . .
S1Q C50 S3 47.4(5) . .
S1Q C50 C06B 129.9(11) . .
S1Q C50 H50A 104.8 . .
S1Q C50 H50B 104.8 . .
S1Q C50 H50C 124.5 . .
S1Q C50 H50D 58.7 . .
C06B C50 S3 128.4(16) . .
C06B C50 H50A 104.8 . .
C06B C50 H50B 104.8 . .
C06B C50 H50C 105.2 . .
C06B C50 H50D 105.2 . .
H50A C50 H50B 105.8 . .
H50A C50 H50C 47.1 . .
H50A C50 H50D 60.4 . .
H50B C50 H50C 59.9 . .
H50B C50 H50D 149.4 . .
C04J C050 C04Q 120.8(8) . .
C04J C050 H050 119.6 . .
C04Q C050 H050 119.6 . .
O04G C051 N04E 124.9(11) . .
O04G C051 C05J 123.6(12) . .
N04E C051 C05J 111.5(9) . .
C04D C052 C04P 116.8(9) . .
C04D C052 H052 121.6 . .
C04P C052 H052 121.6 . .
O05B C061 N02B 117.5(9) . .
O05B C061 C42 125.6(10) . .
N02B C061 C42 116.7(8) . .
O05V C063 C04V 111.0(10) . .
O041 C063 O05V 125.1(10) . .
O041 C063 C04V 122.9(11) . .
H1BA N1BA H1BB 120.0 . .
C2BA N1BA H1BA 120.0 . .
C2BA N1BA H1BB 120.0 . .
H0BA C0BA H0BB 107.8 . .
C2BA C0BA H0BA 108.9 . .
C2BA C0BA H0BB 108.9 . .
C2BA C0BA N2 113.2(11) . .
N2 C0BA H0BA 108.9 . .
N2 C0BA H0BB 108.9 . .
O9AA C2BA N1BA 138(2) . .
O9AA C2BA C0BA 110.8(16) . .
N1BA C2BA C0BA 103.3(14) . .
O6AA C1 C05D 118.4(9) . .
N2 C1 C05D 119.7(14) . .
N2 C1 O6AA 121.9(14) . .
C0BA N2 H2 129.6 . .
C1 N2 C0BA 100.8(15) . .
C1 N2 H2 129.6 . .
C05W C7 H7A 108.9 . .
C05W C7 H7B 108.9 . .
C05W C7 C54 113.4(19) . .
H7A C7 H7B 107.7 . .
C54 C7 H7A 108.9 . .
C54 C7 H7B 108.9 . .
H5AA C5AA H5AB 106.8 . .
C54 C5AA H5AA 107.1 . .
C54 C5AA H5AB 107.1 . .
C42 S3a C50 116.0(12) . .
N41 C5AA H5AA 107.1 . .
N41 C5AA H5AB 107.1 . .
N41 C5AA C54 121(4) . .
C7 C54 C5AA 108(2) . .
C7 C54 H54A 110.1 . .
C7 C54 H54B 110.1 . .
C5AA C54 H54A 110.1 . .
C5AA C54 H54B 110.1 . .
H54A C54 H54B 108.4 . .
C4AA N12 H12A 120.0 . .
C4AA N12 H12B 120.0 . .
O3AA O1a O0BA 160.4(16) . .
H12A N12 H12B 120.0 . .
C5AA N41 H41A 120.0 . .
C5AA N41 H41B 120.0 . .
H41A N41 H41B 120.0 . .

loop_
_geom_bond_atom_site_label_1
_geom_bond_atom_site_label_2
_geom_bond_distance
_geom_bond_site_symmetry_2
S2a C060 1.480(13) .
S2a C064 1.885(11) .
S3a C42 1.593(17) .
S3a C50 1.669(16) .
O4a O5 1.62(2) .
O30Wa O31W 1.75(4) .
O20Wa O4AA 1.40(4) .
O1a O3AA 1.141(15) .
O2a O8AA 0.755(16) .
O1a O0BA 1.30(2) .
O36Wa O1BA 1.10(3) .
S1 S2 1.861(6) .
S1 C060 1.826(8) .
S1 C064 1.566(14) .
O00D C02C 1.254(6) .
O00G C021 1.247(6) .
O00S C02Q 1.224(7) .
O01H C040 1.236(11) .
O01N C04B 1.220(7) .
O01U H01U 0.8200 .
O01U C040 1.235(11) .
O02K C045 1.235(8) .
O003 C01D 1.255(6) .
O03C C05P 1.212(10) .
O004 C01J 1.232(7) .
O005 C020 1.227(7) .
O05A H05A 0.8200 .
O05A C05P 1.294(11) .
O007 C02G 1.358(7) .
O007 C03R 1.434(9) .
O008 C01Y 1.229(6) .
O009 C02E 1.358(7) .
O009 C04R 1.414(8) .
O017 C03G 1.225(8) .
N00E C01G 1.338(6) .
N00E C01I 1.368(6) .
N00H H00H 0.8600 .
N00H C01C 1.375(7) .
N00H C01Y 1.334(7) .
N00J H00J 0.8600 .
N00J C01D 1.305(7) .
N00J C02H 1.444(7) .
N00P C02W 1.343(7) .
N00P C023 1.317(6) .
N00T C01M 1.319(8) .
N00T C02J 1.358(7) .
N00U H00U 0.8600 .
N00U C020 1.343(6) .
N00U C034 1.462(7) .
N00W H00W 0.8600 .
N00W C02D 1.410(7) .
N00W C03G 1.348(9) .
N00Y H00Y 0.8600 .
N00Y C03A 1.460(8) .
N00Y C021 1.312(6) .
N00Z H00Z 0.8600 .
N00Z C02C 1.328(7) .
N00Z C024 1.470(6) .
N01F C02S 1.350(7) .
N01F C03W 1.322(8) .
N01K H01K 0.8600 .
N01K C04B 1.318(9) .
N01K C049 1.462(8) .
N01L H01A 0.8600 .
N01L H01B 0.8600 .
N01L C03L 1.500(8) .
C01P H01C 0.9700 .
C01P H01D 0.9700 .
C01P N00L 1.458(6) .
C01P C020 1.507(8) .
N01R H01R 0.8600 .
N01R C05D 1.431(10) .
N01R C045 1.337(10) .
N01Z H01Z 0.8600 .
N01Z C02Q 1.315(8) .
N01Z C044 1.474(8) .
N069 H06A 0.8600 .
N069 H06B 0.8600 .
N069 C06E 1.455(11) .
N00L H00L 0.8600 .
N00L C01J 1.340(7) .
C01C C01I 1.434(7) .
C01C C027 1.402(7) .
C01D C01G 1.519(7) .
C01G C01X 1.379(8) .
C01I C01T 1.438(8) .
C01J C01M 1.526(8) .
C01M C02Z 1.409(8) .
C01T C02E 1.420(7) .
C01T C033 1.399(7) .
C01X H01X 0.9300 .
C01X C02E 1.373(7) .
C01Y C02S 1.503(9) .
C02C C034 1.514(7) .
C02D C02J 1.422(9) .
C02D C037 1.376(8) .
C02F H02A 0.9700 .
C02F H02B 0.9700 .
C02F C02T 1.541(8) .
C02F C024 1.519(7) .
C02G C02V 1.413(9) .
C02G C02Z 1.378(8) .
C02H H02C 0.9700 .
C02H H02D 0.9700 .
C02H C023 1.532(8) .
C02I H02I 0.9300 .
C02I C027 1.378(8) .
C02I C033 1.385(8) .
C02J C02V 1.421(8) .
C02Q C03A 1.506(8) .
C02S C04S 1.408(9) .
C02T H02E 0.9700 .
C02T H02F 0.9700 .
C02T C032 1.505(8) .
C02V C03T 1.406(9) .
C02W C03G 1.504(8) .
C02W C03Z 1.393(10) .
C02Z H02Z 0.9300 .
C03A H03A 0.9800 .
C03A C04X 1.540(9) .
C03E H03E 0.9300 .
C03E C03J 1.386(9) .
C03E C023 1.399(8) .
C03J H03J 0.9300 .
C03J C03Z 1.387(9) .
C03L H03B 0.9700 .
C03L H03C 0.9700 .
C03L C032 1.501(9) .
C03R H03D 0.9700 .
C03R H03F 0.9700 .
C03R C040 1.520(9) .
C03T H03T 0.9300 .
C03T C038 1.321(10) .
C03W C049 1.478(9) .
C03W C054 1.449(10) .
C03Z H03Z 0.9300 .
C4AA H4AA 0.9700 .
C4AA H4AB 0.9700 .
C4AA C06L 1.558(17) .
C4AA N12 1.50(2) .
C04B C060 1.528(10) .
C04C H04A 0.9700 .
C04C H04B 0.9700 .
C04C C034 1.555(7) .
C04C C042 1.526(9) .
C04H H04H 0.9300 .
C04H C04I 1.374(11) .
C04H C042 1.392(11) .
C04I H04I 0.9300 .
C04I C05O 1.415(14) .
C04R H04C 0.9700 .
C04R H04D 0.9700 .
C04R C05P 1.490(11) .
C04S H04S 0.9300 .
C04S C05G 1.356(11) .
C04X H04E 0.9700 .
C04X H04F 0.9700 .
C04X C057 1.584(10) .
C05C H05B 0.9700 .
C05C H05C 0.9700 .
C05C C05X 1.529(12) .
C05C C044 1.507(10) .
C05D H05D 0.9800 .
C05D C064 1.505(12) .
C05D C1 1.534(13) .
C05G H05G 0.9300 .
C05G C054 1.388(12) .
C05O H05O 0.9300 .
C05O C05R 1.333(14) .
C05R H05R 0.9300 .
C05R C056 1.398(13) .
C05X H05E 0.9700 .
C05X H05F 0.9700 .
C05X C06L 1.571(13) .
C05Y H05H 0.9700 .
C05Y H05I 0.9700 .
C05Y C06E 1.582(14) .
C05Y C057 1.633(14) .
C06E H06C 0.9700 .
C06E H06D 0.9700 .
C06L H06E 0.9700 .
C06L H06F 0.9700 .
C021 C024 1.515(8) .
C024 H024 0.9800 .
C027 H027 0.9300 .
C032 H03G 0.9700 .
C032 H03H 0.9700 .
C033 H033 0.9300 .
C034 H034 0.9800 .
C037 H037 0.9300 .
C037 C038 1.432(10) .
C038 H038 0.9300 .
C042 C056 1.360(12) .
C044 H044 0.9800 .
C044 C045 1.505(10) .
C049 H04G 0.9700 .
C049 H04J 0.9700 .
C054 H054 0.9300 .
C056 H056 0.9300 .
C057 H05J 0.9700 .
C057 H05K 0.9700 .
C060 H06G 0.9700 .
C060 H06H 0.9700 .
C060 H06I 0.9700 .
C060 H06J 0.9700 .
C064 H06K 0.9700 .
C064 H06L 0.9700 .
C064 H06M 0.9700 .
C064 H06N 0.9700 .
S1Q S3 1.254(7) .
S1Q C42 1.538(16) .
S1Q C50 1.373(18) .
O00A C02L 1.271(6) .
O00C C028 1.224(7) .
O00F C02N 1.366(7) .
O00F C04N 1.423(7) .
O00K C02R 1.358(8) .
O00K C04V 1.425(10) .
O00M C030 1.234(8) .
O00N C03F 1.216(7) .
O00Q C03B 1.231(7) .
O01A C04A 1.226(8) .
O01S C04L 1.263(10) .
O04G C051 1.241(12) .
O04T C05U 1.213(11) .
O05B C061 1.231(11) .
O05V H05V 0.8200 .
O05V C063 1.286(14) .
O006 C026 1.235(7) .
O029 C04W 1.225(12) .
O041 C063 1.213(12) .
O047 H047 0.8200 .
O047 C04W 1.269(10) .
O068 C06O 1.239(11) .
N00I H00I 0.8600 .
N00I C02U 1.452(6) .
N00I C028 1.338(8) .
N00O C02P 1.333(8) .
N00O C025 1.367(7) .
N00R C01O 1.357(7) .
N00R C02A 1.317(6) .
N00X H00X 0.8600 .
N00X C02M 1.421(8) .
N00X C030 1.347(7) .
N1 H1A 0.8600 .
N1 H1B 0.8600 .
N1 C3 1.464(16) .
N01B C03H 1.334(9) .
N01B C04D 1.335(10) .
N01V H01V 0.8600 .
N01V C03B 1.325(8) .
N01V C03V 1.461(9) .
N02B H02G 0.8600 .
N02B C04K 1.437(10) .
N02B C061 1.313(11) .
N03Q H03Q 0.8600 .
N03Q C04A 1.342(10) .
N03Q C05H 1.476(11) .
N03X H03X 0.8600 .
N03X C04L 1.285(10) .
N03X C05J 1.511(11) .
N4AA H4AC 0.8600 .
N4AA H4AD 0.8600 .
N4AA C0AA 1.47(2) .
N04E H04K 0.8600 .
N04E C06B 1.527(13) .
N04E C051 1.292(14) .
N05T H05T 0.8600 .
N05T C05U 1.375(12) .
N05T C31 1.460(13) .
N06K H06O 0.8600 .
N06K H06P 0.8600 .
N06K C06O 1.492(15) .
N010 H010 0.8600 .
N010 C026 1.361(6) .
N010 C035 1.433(8) .
N012 H012 0.8600 .
N012 C03F 1.363(8) .
N012 C03O 1.402(8) .
N014 H014 0.8600 .
N014 C02L 1.300(8) .
N014 C043 1.433(8) .
N019 C03M 1.378(8) .
N019 C039 1.325(8) .
C0AA H0AA 0.9700 .
C0AA H0AB 0.9700 .
C0AA C49 1.55(2) .
C1AA H1AA 0.9700 .
C1AA H1AB 0.9700 .
C1AA C2AA 1.577(14) .
C1AA C3 1.52(2) .
C01O C02M 1.423(7) .
C01O C02O 1.399(9) .
C02A C02L 1.501(9) .
C02A C022 1.420(8) .
C2AA H2AA 0.9700 .
C2AA H2AB 0.9700 .
C2AA C05N 1.393(12) .
C02M C03S 1.372(9) .
C02N C02O 1.441(7) .
C02N C022 1.365(9) .
C02O C03U 1.421(9) .
C02P C028 1.500(8) .
C02P C031 1.387(9) .
C02R C02X 1.412(10) .
C02R C031 1.392(8) .
C02U H02H 0.9700 .
C02U H02J 0.9700 .
C02U C026 1.468(9) .
C02X C03P 1.419(8) .
C02X C025 1.410(9) .
C02Y H02Y 0.9300 .
C02Y C03P 1.349(10) .
C02Y C03Y 1.413(10) .
C3 H3A 0.9700 .
C3 H3B 0.9700 .
C03B C035 1.522(8) .
C03F C03M 1.487(9) .
C03H C04O 1.423(9) .
C03H C030 1.471(10) .
C03I H03I 0.9700 .
C03I H03K 0.9700 .
C03I C03K 1.500(9) .
C03I C035 1.544(7) .
C03K C04F 1.377(11) .
C03K C04M 1.394(10) .
C03M C04Q 1.344(10) .
C03N H03N 0.9300 .
C03N C03S 1.399(9) .
C03N C03U 1.389(8) .
C03O C03Y 1.399(8) .
C03O C025 1.404(9) .
C03P H03P 0.9300 .
C03S H03S 0.9300 .
C03U H03U 0.9300 .
C03V H03V 0.9800 .
C03V C04A 1.507(10) .
C03V C05N 1.513(9) .
C03Y H03Y 0.9300 .
C4 H4A 0.9700 .
C4 H4B 0.9700 .
C4 C06A 1.552(17) .
C4 C49 1.549(18) .
C04D C04K 1.497(11) .
C04D C052 1.394(11) .
C04F H04L 0.9300 .
C04F C05I 1.411(11) .
C04J H04M 0.9300 .
C04J C039 1.409(10) .
C04J C050 1.330(10) .
C04K H04N 0.9700 .
C04K H04O 0.9700 .
C04L C05H 1.537(12) .
C04M H04P 0.9300 .
C04M C04Z 1.428(14) .
C04N H04Q 0.9700 .
C04N H04R 0.9700 .
C04N C04W 1.498(13) .
C04O H04T 0.9300 .
C04O C04P 1.345(13) .
C04P H04U 0.9300 .
C04P C052 1.405(13) .
C04Q H04V 0.9300 .
C04Q C050 1.388(11) .
C04V H04W 0.9700 .
C04V H04X 0.9700 .
C04V C063 1.525(12) .
C04Y H04Y 0.9300 .
C04Y C04Z 1.382(16) .
C04Y C05I 1.326(16) .
C04Z H04Z 0.9300 .
C05H H05L 0.9800 .
C05H C05W 1.540(11) .
C05I H05M 0.9300 .
C05J H05N 0.9800 .
C05J C06A 1.531(12) .
C05J C051 1.584(15) .
C05N H05P 0.9700 .
C05N H05Q 0.9700 .
C05U C06B 1.534(13) .
C05W H05S 0.9700 .
C05W H05U 0.9700 .
C05W C7 1.518(18) .
C06A H06Q 0.9700 .
C06A H06R 0.9700 .
C06B H06S 0.9800 .
C06B C50 1.52(2) .
C06O C31 1.514(13) .
C022 H022 0.9300 .
C31 H31A 0.9700 .
C31 H31B 0.9700 .
C031 H031 0.9300 .
C035 H035 0.9800 .
C039 C043 1.521(9) .
C42 H42A 0.9700 .
C42 H42B 0.9700 .
C42 H42C 0.9700 .
C42 H42D 0.9700 .
C42 C061 1.545(15) .
C043 H04 0.9700 .
C043 H 0.9700 .
C49 H49A 0.9700 .
C49 H49B 0.9700 .
C50 H50A 0.9700 .
C50 H50B 0.9700 .
C50 H50C 0.9700 .
C50 H50D 0.9700 .
C050 H050 0.9300 .
C052 H052 0.9300 .
O0AA O7 1.208(17) .
O9AA C2BA 1.158(18) .
N1BA H1BA 0.8600 .
N1BA H1BB 0.8600 .
N1BA C2BA 1.481(15) .
C0BA H0BA 0.9700 .
C0BA H0BB 0.9700 .
C0BA C2BA 1.484(14) .
C0BA N2 1.604(15) .
O6AA C1 1.247(14) .
C1 N2 1.238(14) .
N2 H2 0.8600 .
C7 H7A 0.9700 .
C7 H7B 0.9700 .
C7 C54 1.527(18) .
C5AA H5AA 0.9700 .
C5AA H5AB 0.9700 .
C5AA C54 1.536(19) .
C5AA N41 1.46(2) .
C54 H54A 0.9700 .
C54 H54B 0.9700 .
N12 H12A 0.8600 .
N12 H12B 0.8600 .
N41 H41A 0.8600 .
N41 H41B 0.8600 .
